data_7211481
loop_
_publ_author_name
'Yoshinari, Nobuto'
'Yamashita, Ukyo'
'Konno, Takumi'

_publ_section_title
;
 A 1&#x2009;:&#x2009;1 intercluster compound consisting of +6 and
 &#x2212;6 charged RhIII4ZnII4 octanuclear cations and anions with
 aminothiolate ligands
;
_journal_issue 46
_journal_name_full CrystEngComm
_journal_page_first 10016
_journal_paper_doi 10.1039/c3ce41800f
_journal_volume 15
_journal_year 2013
_chemical_absolute_configuration rm
_chemical_formula_analytical 'C60 H284 N24 O90 Rh8 S24 Zn8'
_chemical_formula_moiety 'C60 H132 N24 O90 Rh8 S24 Zn8'
_chemical_formula_sum 'C60 H132 N24 O90 Rh8 S24 Zn8'
_chemical_formula_weight 4745.58
_chemical_name_systematic
;
 ?
;
_space_group_IT_number 19
_symmetry_cell_setting orthorhombic
_symmetry_Int_Tables_number 19
_symmetry_space_group_name_Hall 'P 2ac 2ab'
_symmetry_space_group_name_H-M 'P 21 21 21'
_atom_sites_solution_hydrogens geom
_atom_sites_solution_primary direct
_atom_sites_solution_secondary difmap
_audit_creation_method SHELXL-97
_cell_angle_alpha 90.00
_cell_angle_beta 90.00
_cell_angle_gamma 90.00
_cell_formula_units_Z 4
_cell_length_a 23.6018(3)
_cell_length_b 26.1777(5)
_cell_length_c 28.6623(5)
_cell_measurement_reflns_used 101081
_cell_measurement_temperature 200(2)
_cell_measurement_theta_max 27.5
_cell_measurement_theta_min 3.0
_cell_volume 17708.7(5)
_computing_cell_refinement PROCESS-AUTO
_computing_data_collection PROCESS-AUTO
_computing_data_reduction CrystalStructure
_computing_molecular_graphics 'Yadokari-XG 2009 (Wakita Nemoto et al., 2009)'
_computing_publication_material 'Yadokari-XG 2009 (Wakita,Nemoto et al., 2009)'
_computing_structure_refinement 'SHELXL-97 (Sheldrick, 1997)'
_computing_structure_solution SHELXS97
_diffrn_ambient_temperature 200(2)
_diffrn_detector_area_resol_mean 10.00
_diffrn_measured_fraction_theta_full 0.995
_diffrn_measured_fraction_theta_max 0.995
_diffrn_measurement_device_type 'Rigaku RAXIS-RAPID'
_diffrn_measurement_method \w
_diffrn_radiation_type MoK\a
_diffrn_radiation_wavelength 0.71075
_diffrn_reflns_av_R_equivalents 0.1011
_diffrn_reflns_av_sigmaI/netI 0.0924
_diffrn_reflns_limit_h_max 30
_diffrn_reflns_limit_h_min -26
_diffrn_reflns_limit_k_max 33
_diffrn_reflns_limit_k_min -33
_diffrn_reflns_limit_l_max 37
_diffrn_reflns_limit_l_min -35
_diffrn_reflns_number 171339
_diffrn_reflns_theta_full 27.47
_diffrn_reflns_theta_max 27.47
_diffrn_reflns_theta_min 3.02
_exptl_absorpt_coefficient_mu 2.162
_exptl_absorpt_correction_T_max 0.809
_exptl_absorpt_correction_T_min 0.478
_exptl_absorpt_correction_type multi-scan
_exptl_absorpt_process_details
;
    ENTER TEXT OF LETTER
;
_exptl_crystal_colour yellow
_exptl_crystal_density_diffrn 1.780
_exptl_crystal_density_method 'not measured'
_exptl_crystal_description block
_exptl_crystal_F_000 9456
_exptl_crystal_size_max 0.13
_exptl_crystal_size_mid 0.13
_exptl_crystal_size_min 0.06
_refine_diff_density_max 1.114
_refine_diff_density_min -1.956
_refine_diff_density_rms 0.155
_refine_ls_abs_structure_details 'Flack H D (1983), Acta Cryst. A39, 876-881'
_refine_ls_abs_structure_Flack 0.009(8)
_refine_ls_extinction_method none
_refine_ls_goodness_of_fit_ref 1.082
_refine_ls_hydrogen_treatment constr
_refine_ls_matrix_type full
_refine_ls_number_parameters 1965
_refine_ls_number_reflns 40349
_refine_ls_number_restraints 6
_refine_ls_restrained_S_all 1.083
_refine_ls_R_factor_all 0.0796
_refine_ls_R_factor_gt 0.0574
_refine_ls_shift/su_max 0.001
_refine_ls_shift/su_mean 0.000
_refine_ls_structure_factor_coef Fsqd
_refine_ls_weighting_details 'calc w=1/[\s^2^(Fo^2^)+(0.0556P)^2^+0.0000P] where P=(Fo^2^+2Fc^2^)/3'
_refine_ls_weighting_scheme calc
_refine_ls_wR_factor_gt 0.1147
_refine_ls_wR_factor_ref 0.1254
_reflns_number_gt 31474
_reflns_number_total 40349
_reflns_threshold_expression >2sigma(I)
_cod_data_source_file c3ce41800f.txt
_cod_data_source_block 3'
_cod_database_code 7211481

loop_
_symmetry_equiv_pos_as_xyz
'x, y, z'
'-x+1/2, -y, z+1/2'
'x+1/2, -y+1/2, -z'
'-x, y+1/2, -z+1/2'

loop_
_atom_site_label
_atom_site_type_symbol
_atom_site_fract_x
_atom_site_fract_y
_atom_site_fract_z
_atom_site_U_iso_or_equiv
_atom_site_adp_type
_atom_site_occupancy
_atom_site_symmetry_multiplicity
_atom_site_calc_flag
_atom_site_refinement_flags
_atom_site_disorder_assembly
_atom_site_disorder_group
Rh1 Rh 0.39823(2) 0.43556(2) 0.24955(2) 0.02107(12) Uani 1 1 d . . .
Rh2 Rh 0.56855(2) 0.40777(2) 0.437070(19) 0.02184(12) Uani 1 1 d . . .
Rh3 Rh 0.55660(2) 0.22294(2) 0.277815(19) 0.02144(12) Uani 1 1 d . . .
Rh4 Rh 0.33179(2) 0.26768(2) 0.419905(19) 0.02139(12) Uani 1 1 d . . .
Zn1 Zn 0.52429(3) 0.36471(3) 0.30959(3) 0.02266(18) Uani 1 1 d . . .
Zn2 Zn 0.42103(3) 0.38664(3) 0.37867(3) 0.02274(18) Uani 1 1 d . . .
Zn3 Zn 0.41302(3) 0.29667(3) 0.30209(3) 0.02223(18) Uani 1 1 d . . .
Zn4 Zn 0.49202(3) 0.28464(3) 0.39153(3) 0.02170(18) Uani 1 1 d . . .
S1 S 0.49401(7) 0.43848(7) 0.26983(6) 0.0243(4) Uani 1 1 d . . .
S2 S 0.36288(7) 0.42953(7) 0.32543(6) 0.0226(4) Uani 1 1 d . . .
S3 S 0.39866(7) 0.34780(7) 0.23510(6) 0.0222(4) Uani 1 1 d . . .
S4 S 0.59753(7) 0.38026(7) 0.36321(6) 0.0242(4) Uani 1 1 d . . .
S5 S 0.48631(7) 0.44570(7) 0.40857(7) 0.0250(4) Uani 1 1 d . . .
S6 S 0.52466(7) 0.33091(7) 0.45617(6) 0.0227(4) Uani 1 1 d . . .
S7 S 0.55878(7) 0.30737(7) 0.25270(6) 0.0241(4) Uani 1 1 d . . .
S8 S 0.45785(7) 0.21984(7) 0.28055(6) 0.0240(4) Uani 1 1 d . . .
S9 S 0.56901(7) 0.24317(7) 0.35656(6) 0.0224(4) Uani 1 1 d . . .
S10 S 0.36444(8) 0.35017(7) 0.43690(6) 0.0248(4) Uani 1 1 d . . .
S11 S 0.32674(7) 0.27809(8) 0.33866(6) 0.0255(4) Uani 1 1 d . . .
S12 S 0.42121(7) 0.22892(7) 0.41849(6) 0.0232(4) Uani 1 1 d . . .
O1 O 0.46222(19) 0.33346(19) 0.34571(16) 0.0236(11) Uani 1 1 d . . .
O2 O 0.4810(2) 0.4028(2) 0.10685(19) 0.0444(15) Uani 1 1 d . . .
O3 O 0.5542(2) 0.4561(2) 0.1108(2) 0.0459(16) Uani 1 1 d . . .
O4A O 0.3644(10) 0.6173(4) 0.2745(5) 0.056(7) Uani 0.57(3) 1 d P A 1
O4B O 0.4088(12) 0.6082(7) 0.2964(8) 0.062(10) Uani 0.43(3) 1 d P A 2
O5 O 0.3402(3) 0.6029(2) 0.3477(2) 0.0442(15) Uani 1 1 d . A .
O6 O 0.2031(2) 0.3998(3) 0.2176(2) 0.0461(16) Uani 1 1 d . . .
O7 O 0.2219(2) 0.3593(2) 0.1522(2) 0.0423(15) Uani 1 1 d . . .
O8 O 0.6601(3) 0.5590(2) 0.3753(2) 0.0467(16) Uani 1 1 d . . .
O9 O 0.7292(3) 0.5109(3) 0.3460(2) 0.0517(17) Uani 1 1 d . . .
O10 O 0.4796(3) 0.4675(2) 0.5769(2) 0.0515(17) Uani 1 1 d . . .
O11 O 0.4652(3) 0.5455(3) 0.5462(2) 0.0584(19) Uani 1 1 d . . .
O12 O 0.7271(2) 0.3171(2) 0.5062(2) 0.0434(16) Uani 1 1 d . . .
O13 O 0.6678(2) 0.2752(3) 0.5532(2) 0.0467(16) Uani 1 1 d . . .
O14 O 0.7553(2) 0.2509(3) 0.2775(2) 0.0529(17) Uani 1 1 d . . .
O15 O 0.7540(2) 0.3092(3) 0.2215(2) 0.0461(16) Uani 1 1 d . . .
O16 O 0.5215(3) 0.2103(3) 0.1154(2) 0.0552(18) Uani 1 1 d . . .
O17 O 0.4316(3) 0.1848(3) 0.1242(2) 0.064(2) Uani 1 1 d . . .
O18 O 0.5926(2) 0.0527(2) 0.33374(19) 0.0368(14) Uani 1 1 d . . .
O19 O 0.6171(3) 0.0820(2) 0.40427(19) 0.0412(15) Uani 1 1 d . . .
O20 O 0.1529(2) 0.3551(3) 0.4198(2) 0.0513(17) Uani 1 1 d . . .
O21 O 0.1868(3) 0.4222(3) 0.4575(3) 0.066(2) Uani 1 1 d . . .
O22 O 0.2568(2) 0.1021(2) 0.3826(2) 0.0412(15) Uani 1 1 d . . .
O23 O 0.2513(3) 0.1212(3) 0.3065(2) 0.0529(17) Uani 1 1 d . . .
O24 O 0.3390(3) 0.2203(3) 0.5829(2) 0.059(2) Uani 1 1 d . . .
O25 O 0.4263(3) 0.1911(3) 0.5744(2) 0.0518(17) Uani 1 1 d . . .
N1 N 0.4269(2) 0.4463(2) 0.1809(2) 0.0252(13) Uani 1 1 d . . .
H1 H 0.4174 0.4177 0.1638 0.030 Uiso 1 1 calc R . .
H1A H 0.4075 0.4734 0.1682 0.030 Uiso 1 1 calc R . .
N2 N 0.3932(2) 0.5147(2) 0.2603(2) 0.0254(14) Uani 1 1 d . . .
H2 H 0.4291 0.5271 0.2654 0.031 Uiso 1 1 calc R . .
H2A H 0.3797 0.5297 0.2335 0.031 Uiso 1 1 calc R . .
N3 N 0.3138(2) 0.4324(2) 0.22732(19) 0.0214(13) Uani 1 1 d . . .
H3 H 0.2905 0.4324 0.2531 0.026 Uiso 1 1 calc R . .
H3A H 0.3058 0.4613 0.2103 0.026 Uiso 1 1 calc R . .
N4 N 0.6131(2) 0.4753(2) 0.4209(2) 0.0255(14) Uani 1 1 d . . .
H4 H 0.5878 0.5001 0.4119 0.031 Uiso 1 1 calc R . .
H4A H 0.6316 0.4867 0.4472 0.031 Uiso 1 1 calc R . .
N5 N 0.5440(3) 0.4378(2) 0.5015(2) 0.0293(15) Uani 1 1 d . . .
H5 H 0.5270 0.4124 0.5188 0.035 Uiso 1 1 calc R . .
H5A H 0.5757 0.4484 0.5174 0.035 Uiso 1 1 calc R . .
N6 N 0.6418(2) 0.3752(3) 0.4675(2) 0.0279(15) Uani 1 1 d . . .
H6 H 0.6655 0.3635 0.4443 0.033 Uiso 1 1 calc R . .
H6A H 0.6609 0.3997 0.4842 0.033 Uiso 1 1 calc R . .
N7 N 0.6460(2) 0.2248(2) 0.2686(2) 0.0268(14) Uani 1 1 d . . .
H7 H 0.6630 0.2253 0.2975 0.032 Uiso 1 1 calc R . .
H7A H 0.6571 0.1952 0.2538 0.032 Uiso 1 1 calc R . .
N8 N 0.5473(3) 0.2002(3) 0.20762(19) 0.0284(14) Uani 1 1 d . . .
H8 H 0.5611 0.2258 0.1887 0.034 Uiso 1 1 calc R . .
H8A H 0.5691 0.1716 0.2026 0.034 Uiso 1 1 calc R . .
N9 N 0.5618(2) 0.1466(2) 0.30013(19) 0.0233(13) Uani 1 1 d . . .
H9 H 0.5258 0.1334 0.3032 0.028 Uiso 1 1 calc R . .
H9A H 0.5805 0.1276 0.2780 0.028 Uiso 1 1 calc R . .
N10 N 0.2507(2) 0.3011(2) 0.4240(2) 0.0264(14) Uani 1 1 d . . .
H10 H 0.2365 0.3047 0.3943 0.032 Uiso 1 1 calc R . .
H10A H 0.2270 0.2793 0.4399 0.032 Uiso 1 1 calc R . .
N11 N 0.2959(2) 0.1954(2) 0.4079(2) 0.0254(14) Uani 1 1 d . . .
H11 H 0.3229 0.1708 0.4137 0.031 Uiso 1 1 calc R . .
H11A H 0.2667 0.1905 0.4287 0.031 Uiso 1 1 calc R . .
N12 N 0.3321(2) 0.2512(2) 0.49129(18) 0.0213(13) Uani 1 1 d . . .
H12 H 0.3385 0.2810 0.5076 0.026 Uiso 1 1 calc R . .
H12A H 0.2970 0.2392 0.4997 0.026 Uiso 1 1 calc R . .
C1 C 0.5222(3) 0.4268(3) 0.2111(3) 0.0330(18) Uani 1 1 d . . .
H1B H 0.5624 0.4374 0.2099 0.040 Uiso 1 1 calc R . .
H1C H 0.5203 0.3898 0.2041 0.040 Uiso 1 1 calc R . .
C2 C 0.4892(3) 0.4559(3) 0.1748(2) 0.0251(16) Uani 1 1 d . . .
H2B H 0.4969 0.4932 0.1783 0.030 Uiso 1 1 calc R . .
C3 C 0.5098(3) 0.4377(3) 0.1259(3) 0.0344(19) Uani 1 1 d . . .
C4 C 0.3724(3) 0.4967(3) 0.3415(3) 0.0276(17) Uani 1 1 d . . .
H4B H 0.3481 0.5051 0.3686 0.033 Uiso 1 1 calc R . .
H4C H 0.4123 0.5030 0.3503 0.033 Uiso 1 1 calc R . .
C5 C 0.3563(3) 0.5301(3) 0.3000(2) 0.0257(17) Uani 1 1 d . A .
H5B H 0.3162 0.5221 0.2914 0.031 Uiso 1 1 calc R . .
C6 C 0.3597(4) 0.5869(3) 0.3111(3) 0.047(2) Uani 1 1 d . . .
C7 C 0.3228(3) 0.3397(3) 0.2227(3) 0.0285(17) Uani 1 1 d . . .
H7B H 0.3170 0.3093 0.2027 0.034 Uiso 1 1 calc R . .
H7C H 0.3017 0.3344 0.2522 0.034 Uiso 1 1 calc R . .
C8 C 0.3010(3) 0.3864(3) 0.1983(3) 0.0265(17) Uani 1 1 d . . .
H8B H 0.3214 0.3899 0.1679 0.032 Uiso 1 1 calc R . .
C9 C 0.2368(3) 0.3815(3) 0.1882(3) 0.0299(18) Uani 1 1 d . . .
C10 C 0.6255(3) 0.4412(3) 0.3421(3) 0.0299(18) Uani 1 1 d . . .
H10B H 0.6530 0.4354 0.3166 0.036 Uiso 1 1 calc R . .
H10C H 0.5944 0.4629 0.3301 0.036 Uiso 1 1 calc R . .
C11 C 0.6545(3) 0.4669(3) 0.3834(3) 0.0263(17) Uani 1 1 d . . .
H11B H 0.6846 0.4434 0.3954 0.032 Uiso 1 1 calc R . .
C12 C 0.6832(4) 0.5171(3) 0.3670(3) 0.037(2) Uani 1 1 d . . .
C13 C 0.4559(3) 0.4649(3) 0.4653(3) 0.036(2) Uani 1 1 d . . .
H13 H 0.4288 0.4933 0.4610 0.043 Uiso 1 1 calc R . .
H13A H 0.4355 0.4357 0.4796 0.043 Uiso 1 1 calc R . .
C14 C 0.5040(3) 0.4816(3) 0.4967(3) 0.0302(17) Uani 1 1 d . . .
H14 H 0.5243 0.5107 0.4815 0.036 Uiso 1 1 calc R . .
C15 C 0.4805(4) 0.4995(4) 0.5440(3) 0.043(2) Uani 1 1 d . . .
C16 C 0.5895(3) 0.2958(3) 0.4722(3) 0.0278(17) Uani 1 1 d . . .
H16 H 0.5800 0.2660 0.4921 0.033 Uiso 1 1 calc R . .
H16A H 0.6092 0.2834 0.4439 0.033 Uiso 1 1 calc R . .
C17 C 0.6267(3) 0.3326(3) 0.4985(3) 0.0236(16) Uani 1 1 d . . .
H17 H 0.6038 0.3469 0.5248 0.028 Uiso 1 1 calc R . .
C18 C 0.6792(3) 0.3054(3) 0.5201(3) 0.0312(18) Uani 1 1 d . . .
C19 C 0.6356(3) 0.3170(3) 0.2578(3) 0.0287(17) Uani 1 1 d . . .
H19 H 0.6474 0.3465 0.2385 0.034 Uiso 1 1 calc R . .
H19A H 0.6456 0.3243 0.2907 0.034 Uiso 1 1 calc R . .
C20 C 0.6664(3) 0.2688(3) 0.2414(2) 0.0244(16) Uani 1 1 d . . .
H20 H 0.6579 0.2630 0.2077 0.029 Uiso 1 1 calc R . .
C21 C 0.7312(3) 0.2767(3) 0.2477(3) 0.0334(19) Uani 1 1 d . . .
C22 C 0.4461(3) 0.2233(3) 0.2174(3) 0.0339(19) Uani 1 1 d . . .
H22 H 0.4068 0.2128 0.2101 0.041 Uiso 1 1 calc R . .
H22A H 0.4515 0.2588 0.2065 0.041 Uiso 1 1 calc R . .
C23 C 0.4871(3) 0.1886(3) 0.1932(2) 0.0293(17) Uani 1 1 d . . .
H23 H 0.4782 0.1525 0.2019 0.035 Uiso 1 1 calc R . .
C24 C 0.4808(5) 0.1944(3) 0.1393(3) 0.045(2) Uani 1 1 d . . .
C25 C 0.5659(3) 0.1782(3) 0.3795(2) 0.0251(16) Uani 1 1 d . . .
H25 H 0.5861 0.1765 0.4097 0.030 Uiso 1 1 calc R . .
H25A H 0.5259 0.1683 0.3849 0.030 Uiso 1 1 calc R . .
C26 C 0.5923(3) 0.1424(3) 0.3458(2) 0.0257(16) Uani 1 1 d . . .
H26 H 0.6313 0.1559 0.3400 0.031 Uiso 1 1 calc R . .
C27 C 0.6002(3) 0.0880(3) 0.3620(2) 0.0254(16) Uani 1 1 d . . .
C28 C 0.2970(3) 0.3838(3) 0.4280(3) 0.0265(17) Uani 1 1 d . . .
H28 H 0.2978 0.4171 0.4442 0.032 Uiso 1 1 calc R . .
H28A H 0.2909 0.3900 0.3943 0.032 Uiso 1 1 calc R . .
C29 C 0.2496(3) 0.3512(3) 0.4471(3) 0.0279(17) Uani 1 1 d . . .
H29 H 0.2566 0.3459 0.4812 0.034 Uiso 1 1 calc R . .
C30 C 0.1918(3) 0.3786(3) 0.4415(3) 0.034(2) Uani 1 1 d . . .
C31 C 0.3153(3) 0.2107(3) 0.3248(3) 0.0334(19) Uani 1 1 d . . .
H31 H 0.3000 0.2074 0.2927 0.040 Uiso 1 1 calc R . .
H31A H 0.3516 0.1919 0.3264 0.040 Uiso 1 1 calc R . .
C32 C 0.2738(3) 0.1885(3) 0.3594(2) 0.0265(17) Uani 1 1 d . . .
H32 H 0.2379 0.2086 0.3569 0.032 Uiso 1 1 calc R . .
C33 C 0.2590(3) 0.1321(3) 0.3490(3) 0.0334(19) Uani 1 1 d . . .
C34 C 0.4316(3) 0.2265(3) 0.4822(3) 0.0304(18) Uani 1 1 d . . .
H34 H 0.4607 0.2007 0.4901 0.036 Uiso 1 1 calc R . .
H34A H 0.4448 0.2602 0.4937 0.036 Uiso 1 1 calc R . .
C35 C 0.3758(3) 0.2128(3) 0.5053(2) 0.0253(16) Uani 1 1 d . . .
H35 H 0.3636 0.1788 0.4930 0.030 Uiso 1 1 calc R . .
C36 C 0.3809(3) 0.2083(3) 0.5591(3) 0.0323(18) Uani 1 1 d . . .
Rh5 Rh 0.32065(2) 0.86053(2) 0.67673(2) 0.02404(13) Uani 1 1 d . . .
Rh6 Rh 0.52751(2) 1.00970(2) 0.59716(2) 0.02617(13) Uani 1 1 d . . .
Rh7 Rh 0.47918(2) 0.77863(2) 0.50216(2) 0.02432(13) Uani 1 1 d . . .
Rh8 Rh 0.59522(2) 0.80102(2) 0.71456(2) 0.02628(13) Uani 1 1 d . B .
Zn5 Zn 0.42871(3) 0.89322(3) 0.57826(3) 0.02512(19) Uani 1 1 d . . .
Zn6 Zn 0.48018(3) 0.90256(3) 0.68161(3) 0.02546(19) Uani 1 1 d . . .
Zn7 Zn 0.45778(3) 0.79179(3) 0.63689(3) 0.02520(19) Uani 1 1 d . . .
Zn8 Zn 0.55573(3) 0.86126(3) 0.59447(3) 0.02530(19) Uani 1 1 d . . .
S13 S 0.34894(8) 0.91820(8) 0.61956(7) 0.0279(4) Uani 1 1 d . . .
S14 S 0.40065(8) 0.87301(8) 0.72387(7) 0.0278(4) Uani 1 1 d . . .
S15 S 0.35888(7) 0.78605(8) 0.64336(7) 0.0271(4) Uani 1 1 d . . .
S16 S 0.46568(8) 0.96859(8) 0.54559(7) 0.0297(4) Uani 1 1 d . . .
S17 S 0.47403(8) 0.98928(8) 0.66366(7) 0.0302(4) Uani 1 1 d . . .
S18 S 0.59295(8) 0.94278(8) 0.60393(7) 0.0280(4) Uani 1 1 d . . .
S19 S 0.40353(8) 0.83172(8) 0.52283(7) 0.0273(4) Uani 1 1 d . . .
S20 S 0.49245(8) 0.74137(8) 0.57579(6) 0.0275(4) Uani 1 1 d . . .
S21 S 0.54838(8) 0.84054(8) 0.51506(7) 0.0282(4) Uani 1 1 d . . .
S22 S 0.56652(8) 0.88622(8) 0.71910(7) 0.0312(4) Uani 1 1 d . B .
S23 S 0.50364(7) 0.76799(8) 0.70700(7) 0.0288(4) Uani 1 1 d . B .
S24 S 0.61410(8) 0.80294(8) 0.63413(7) 0.0299(4) Uani 1 1 d . B .
N13 N 0.2490(2) 0.8542(3) 0.6343(2) 0.0301(15) Uani 1 1 d . . .
H13B H 0.2322 0.8230 0.6394 0.036 Uiso 1 1 calc R . .
H13C H 0.2234 0.8791 0.6425 0.036 Uiso 1 1 calc R . .
N14 N 0.2865(2) 0.9223(2) 0.7128(2) 0.0292(15) Uani 1 1 d . . .
H14A H 0.2629 0.9402 0.6932 0.035 Uiso 1 1 calc R . .
H14B H 0.2650 0.9103 0.7372 0.035 Uiso 1 1 calc R . .
N15 N 0.2861(3) 0.8108(3) 0.7266(2) 0.0334(16) Uani 1 1 d . . .
H15 H 0.3033 0.8169 0.7549 0.040 Uiso 1 1 calc R . .
H15A H 0.2482 0.8180 0.7299 0.040 Uiso 1 1 calc R . .
N16 N 0.4730(3) 1.0733(3) 0.5893(2) 0.0349(16) Uani 1 1 d . . .
H16B H 0.4540 1.0784 0.6170 0.042 Uiso 1 1 calc R . .
H16C H 0.4947 1.1019 0.5838 0.042 Uiso 1 1 calc R . .
N17 N 0.5802(3) 1.0492(3) 0.6443(2) 0.0357(16) Uani 1 1 d . . .
H17A H 0.6169 1.0479 0.6337 0.043 Uiso 1 1 calc R . .
H17B H 0.5694 1.0829 0.6452 0.043 Uiso 1 1 calc R . .
N18 N 0.5752(2) 1.0294(2) 0.5386(2) 0.0288(15) Uani 1 1 d . . .
H18 H 0.5524 1.0464 0.5177 0.035 Uiso 1 1 calc R . .
H18A H 0.6038 1.0513 0.5475 0.035 Uiso 1 1 calc R . .
N19 N 0.4669(2) 0.8083(2) 0.43479(19) 0.0261(14) Uani 1 1 d . . .
H19B H 0.4944 0.8324 0.4289 0.031 Uiso 1 1 calc R . .
H19C H 0.4712 0.7824 0.4134 0.031 Uiso 1 1 calc R . .
N20 N 0.4198(3) 0.7185(2) 0.4916(2) 0.0303(15) Uani 1 1 d . . .
H20A H 0.3911 0.7299 0.4726 0.036 Uiso 1 1 calc R . .
H20B H 0.4375 0.6918 0.4767 0.036 Uiso 1 1 calc R . .
N21 N 0.5461(2) 0.7327(2) 0.4775(2) 0.0284(14) Uani 1 1 d . . .
H21 H 0.5555 0.7091 0.5000 0.034 Uiso 1 1 calc R . .
H21A H 0.5343 0.7152 0.4514 0.034 Uiso 1 1 calc R . .
N22 N 0.5837(3) 0.8011(3) 0.7870(2) 0.0334(16) Uani 1 1 d . . .
H22B H 0.5716 0.7693 0.7965 0.040 Uiso 0.66(2) 1 calc PR B 1
H22C H 0.6178 0.8077 0.8014 0.040 Uiso 0.66(2) 1 calc PR B 1
H22D H 0.5506 0.7842 0.7939 0.040 Uiso 0.34(2) 1 calc PR B 2
H22E H 0.6130 0.7832 0.8006 0.040 Uiso 0.34(2) 1 calc PR B 2
N23 N 0.6203(2) 0.7244(3) 0.7151(2) 0.0316(15) Uani 1 1 d . . .
H23A H 0.6371 0.7171 0.6869 0.038 Uiso 0.66(2) 1 calc PR B 1
H23B H 0.6474 0.7203 0.7378 0.038 Uiso 0.66(2) 1 calc PR B 1
H23C H 0.6553 0.7212 0.7011 0.038 Uiso 0.34(2) 1 calc PR B 2
H23D H 0.6233 0.7130 0.7453 0.038 Uiso 0.34(2) 1 calc PR B 2
N24 N 0.6798(3) 0.8276(3) 0.7220(2) 0.0356(16) Uani 1 1 d . . .
H24 H 0.6794 0.8620 0.7284 0.043 Uiso 1 1 calc R B .
H24A H 0.6966 0.8112 0.7468 0.043 Uiso 1 1 calc R . .
O26 O 0.48061(18) 0.86239(19) 0.62303(16) 0.0224(10) Uani 1 1 d . . .
C37 C 0.2916(3) 0.9095(3) 0.5766(3) 0.0349(19) Uani 1 1 d . . .
H37 H 0.2636 0.9375 0.5799 0.042 Uiso 1 1 calc R . .
H37A H 0.3075 0.9111 0.5446 0.042 Uiso 1 1 calc R . .
C38 C 0.2630(3) 0.8594(3) 0.5837(3) 0.0355(19) Uani 1 1 d . . .
H38 H 0.2883 0.8312 0.5738 0.043 Uiso 1 1 calc R . .
H38A H 0.2279 0.8577 0.5648 0.043 Uiso 1 1 calc R . .
C39 C 0.3747(3) 0.9269(3) 0.7583(3) 0.0341(19) Uani 1 1 d . . .
H39 H 0.3575 0.9140 0.7875 0.041 Uiso 1 1 calc R . .
H39A H 0.4069 0.9493 0.7667 0.041 Uiso 1 1 calc R . .
C40 C 0.3312(3) 0.9574(3) 0.7313(3) 0.0321(18) Uani 1 1 d . . .
H40 H 0.3137 0.9832 0.7520 0.039 Uiso 1 1 calc R . .
H40A H 0.3498 0.9755 0.7052 0.039 Uiso 1 1 calc R . .
C41 C 0.3502(3) 0.7452(3) 0.6959(3) 0.037(2) Uani 1 1 d . . .
H41 H 0.3533 0.7087 0.6874 0.045 Uiso 1 1 calc R . .
H41A H 0.3797 0.7533 0.7193 0.045 Uiso 1 1 calc R . .
C42 C 0.2925(4) 0.7565(3) 0.7151(3) 0.039(2) Uani 1 1 d . . .
H42 H 0.2635 0.7467 0.6918 0.047 Uiso 1 1 calc R . .
H42A H 0.2862 0.7358 0.7435 0.047 Uiso 1 1 calc R . .
C43 C 0.4072(3) 1.0143(3) 0.5511(3) 0.044(2) Uani 1 1 d . . .
H43 H 0.3808 1.0104 0.5245 0.052 Uiso 1 1 calc R . .
H43A H 0.3859 1.0077 0.5803 0.052 Uiso 1 1 calc R . .
C44 C 0.4314(3) 1.0683(3) 0.5517(3) 0.042(2) Uani 1 1 d . . .
H44 H 0.4497 1.0758 0.5214 0.050 Uiso 1 1 calc R . .
H44A H 0.4004 1.0932 0.5565 0.050 Uiso 1 1 calc R . .
C45 C 0.5164(4) 1.0239(4) 0.7073(3) 0.046(2) Uani 1 1 d . . .
H45 H 0.5004 1.0585 0.7120 0.055 Uiso 1 1 calc R . .
H45A H 0.5147 1.0055 0.7375 0.055 Uiso 1 1 calc R . .
C46 C 0.5780(4) 1.0282(4) 0.6913(3) 0.045(2) Uani 1 1 d . . .
H46 H 0.5992 1.0507 0.7130 0.054 Uiso 1 1 calc R . .
H46A H 0.5960 0.9940 0.6918 0.054 Uiso 1 1 calc R . .
C47 C 0.6350(3) 0.9535(3) 0.5508(3) 0.037(2) Uani 1 1 d . . .
H47 H 0.6699 0.9726 0.5587 0.044 Uiso 1 1 calc R . .
H47A H 0.6464 0.9202 0.5373 0.044 Uiso 1 1 calc R . .
C48 C 0.6006(3) 0.9835(3) 0.5150(3) 0.037(2) Uani 1 1 d . . .
H48 H 0.6254 0.9945 0.4890 0.044 Uiso 1 1 calc R . .
H48A H 0.5702 0.9616 0.5020 0.044 Uiso 1 1 calc R . .
C49 C 0.3991(4) 0.8679(3) 0.4682(3) 0.0368(19) Uani 1 1 d . . .
H49 H 0.3609 0.8832 0.4650 0.044 Uiso 1 1 calc R . .
H49A H 0.4274 0.8958 0.4683 0.044 Uiso 1 1 calc R . .
C50 C 0.4105(3) 0.8321(3) 0.4281(3) 0.0304(18) Uani 1 1 d . . .
H50 H 0.3809 0.8053 0.4269 0.037 Uiso 1 1 calc R . .
H50A H 0.4096 0.8512 0.3983 0.037 Uiso 1 1 calc R . .
C51 C 0.4428(4) 0.6870(3) 0.5709(3) 0.041(2) Uani 1 1 d . . .
H51 H 0.4635 0.6563 0.5599 0.049 Uiso 1 1 calc R . .
H51A H 0.4263 0.6793 0.6018 0.049 Uiso 1 1 calc R . .
C52 C 0.3954(3) 0.7002(3) 0.5363(3) 0.037(2) Uani 1 1 d . . .
H52 H 0.3718 0.6695 0.5306 0.045 Uiso 1 1 calc R . .
H52A H 0.3708 0.7270 0.5498 0.045 Uiso 1 1 calc R . .
C53 C 0.6100(3) 0.7994(4) 0.5063(3) 0.041(2) Uani 1 1 d . . .
H53 H 0.6439 0.8203 0.4993 0.049 Uiso 1 1 calc R . .
H53A H 0.6176 0.7793 0.5349 0.049 Uiso 1 1 calc R . .
C54 C 0.5974(3) 0.7636(3) 0.4656(3) 0.0333(19) Uani 1 1 d . . .
H54 H 0.5904 0.7837 0.4369 0.040 Uiso 1 1 calc R . .
H54A H 0.6301 0.7408 0.4600 0.040 Uiso 1 1 calc R . .
C55 C 0.5530(5) 0.8899(4) 0.7819(3) 0.058(3) Uani 1 1 d . . .
H55 H 0.5867 0.9044 0.7977 0.070 Uiso 0.66(2) 1 calc PR B 1
H55A H 0.5207 0.9132 0.7876 0.070 Uiso 0.66(2) 1 calc PR B 1
H55B H 0.5654 0.9237 0.7936 0.070 Uiso 0.34(2) 1 calc PR B 2
H55C H 0.5117 0.8869 0.7876 0.070 Uiso 0.34(2) 1 calc PR B 2
C56A C 0.5406(6) 0.8411(5) 0.8016(5) 0.036(4) Uani 0.66(2) 1 d P B 1
H56A H 0.5024 0.8301 0.7915 0.043 Uiso 0.66(2) 1 calc PR B 1
H56B H 0.5403 0.8439 0.8361 0.043 Uiso 0.66(2) 1 calc PR B 1
C56B C 0.5816(19) 0.8511(12) 0.8072(10) 0.057(11) Uani 0.34(2) 1 d P B 2
H56C H 0.5633 0.8481 0.8382 0.069 Uiso 0.34(2) 1 calc PR B 2
H56D H 0.6210 0.8626 0.8125 0.069 Uiso 0.34(2) 1 calc PR B 2
C57 C 0.5231(3) 0.7013(3) 0.6964(4) 0.046(2) Uani 1 1 d . . .
H57 H 0.4911 0.6789 0.7053 0.055 Uiso 0.66(2) 1 calc PR B 1
H57A H 0.5304 0.6964 0.6627 0.055 Uiso 0.66(2) 1 calc PR B 1
H57B H 0.5105 0.6806 0.7233 0.055 Uiso 0.34(2) 1 calc PR B 2
H57C H 0.5022 0.6891 0.6686 0.055 Uiso 0.34(2) 1 calc PR B 2
C58A C 0.5744(4) 0.6864(5) 0.7234(5) 0.029(3) Uani 0.66(2) 1 d P B 1
H58A H 0.5872 0.6520 0.7135 0.035 Uiso 0.66(2) 1 calc PR B 1
H58B H 0.5653 0.6850 0.7570 0.035 Uiso 0.66(2) 1 calc PR B 1
C58B C 0.5782(9) 0.6930(10) 0.6896(10) 0.032(7) Uani 0.34(2) 1 d P B 2
H58C H 0.5857 0.6972 0.6558 0.038 Uiso 0.34(2) 1 calc PR B 2
H58D H 0.5857 0.6568 0.6973 0.038 Uiso 0.34(2) 1 calc PR B 2
C59 C 0.6821(3) 0.8371(3) 0.6366(3) 0.0346(19) Uani 1 1 d . . .
H59 H 0.7043 0.8304 0.6079 0.041 Uiso 1 1 calc R B .
H59A H 0.6755 0.8743 0.6391 0.041 Uiso 1 1 calc R . .
C60 C 0.7139(3) 0.8182(4) 0.6788(3) 0.040(2) Uani 1 1 d . B .
H60 H 0.7216 0.7811 0.6756 0.048 Uiso 1 1 calc R . .
H60A H 0.7507 0.8361 0.6812 0.048 Uiso 1 1 calc R . .
O27 O 0.5299(2) 0.0976(3) 0.4655(2) 0.0487(16) Uani 1 1 d . . .
O28 O 0.6823(3) 0.9975(2) 0.4108(2) 0.0495(16) Uani 1 1 d . . .
O29 O 0.5162(2) 0.7207(3) 0.8446(2) 0.0487(16) Uani 1 1 d . . .
O30 O 0.6509(2) 0.7060(3) 0.8228(2) 0.0455(16) Uani 1 1 d . . .
O31 O 0.1733(2) 0.7637(2) 0.6401(2) 0.0455(15) Uani 1 1 d . . .
O32 O 0.0869(2) 0.3807(3) 0.2092(2) 0.0552(18) Uani 1 1 d . . .
O33 O 0.4820(3) 0.5808(3) 0.6378(2) 0.0526(17) Uani 1 1 d . . .
O34 O 0.6564(3) 0.4230(3) 0.5685(2) 0.0567(18) Uani 1 1 d . . .
O35 O 0.3023(3) 0.7365(3) 0.4506(2) 0.0506(17) Uani 1 1 d . . .
O36 O 0.3416(3) 0.0908(3) 0.4491(2) 0.065(2) Uani 1 1 d . . .
O37 O 0.6420(3) 0.2045(3) 0.1308(2) 0.0534(17) Uani 1 1 d . . .
O38 O 0.6042(3) 0.6154(3) 0.4409(3) 0.065(2) Uani 1 1 d . . .
O39 O 0.2931(3) 0.3210(3) 0.0857(2) 0.0487(16) Uani 1 1 d . . .
O40 O 0.4419(3) 0.6501(3) 0.8033(2) 0.0559(18) Uani 1 1 d . . .
O41 O 0.1629(3) 0.5041(3) 0.2077(2) 0.0584(19) Uani 1 1 d . . .
O42 O 0.3660(3) 0.4015(3) 0.0824(3) 0.0603(19) Uani 1 1 d . . .
O43 O 0.0462(3) 0.3449(3) 0.4543(3) 0.0578(18) Uani 1 1 d . . .
O44 O 0.2131(3) 0.3857(3) 0.3121(2) 0.0610(19) Uani 1 1 d . . .
O45 O 0.4424(3) 0.0564(3) 0.4133(3) 0.067(2) Uani 1 1 d . . .
O46 O 0.7122(3) 0.9399(3) 0.7196(3) 0.063(2) Uani 1 1 d . . .
O47 O 0.4908(3) 0.6160(3) 0.4794(2) 0.0567(18) Uani 1 1 d . . .
O48 O 0.1529(3) 0.2960(3) 0.3401(2) 0.0555(18) Uani 1 1 d . . .
O49 O 0.2422(3) 0.8310(3) 0.4498(3) 0.068(2) Uani 1 1 d . . .
O50 O 0.2745(3) 0.5193(3) 0.1766(3) 0.067(2) Uani 1 1 d . . .
O51 O 0.5558(3) 0.2588(3) 0.5827(2) 0.069(2) Uani 1 1 d . . .
O52 O 0.6215(3) 0.5230(3) 0.5412(3) 0.074(2) Uani 1 1 d . . .
O53 O 0.5893(3) 0.6020(3) 0.6033(3) 0.074(2) Uani 1 1 d . . .
O54 O 0.1629(3) 0.8608(3) 0.7142(3) 0.079(2) Uani 1 1 d . . .
O55 O 0.2864(3) 0.0993(3) 0.5310(3) 0.065(2) Uani 1 1 d . . .
O56 O 0.6264(3) 0.6619(3) 0.5295(2) 0.062(2) Uani 1 1 d . . .
O57 O 0.3778(3) 0.3288(3) 0.5654(3) 0.070(2) Uani 1 1 d . . .
O58 O 0.6067(3) 0.6042(3) 0.8240(3) 0.074(2) Uani 1 1 d . . .
O59 O 0.3820(3) 0.4849(3) 0.6235(3) 0.073(2) Uani 1 1 d . . .
O60 O 0.7169(3) 0.4849(3) 0.4750(2) 0.069(2) Uani 1 1 d . . .
O61 O 0.5389(4) 0.4943(3) 0.6741(3) 0.081(2) Uani 1 1 d . . .
O62 O 0.7413(4) 0.5624(3) 0.5385(3) 0.077(2) Uani 1 1 d . . .
O63 O 0.2493(3) 0.6580(3) 0.4964(3) 0.079(2) Uani 1 1 d . . .
O64 O 0.7483(3) 0.5030(3) 0.6278(4) 0.108(4) Uani 1 1 d . . .
O65 O 0.4925(3) 0.3545(3) 0.5739(2) 0.082(3) Uani 1 1 d . . .
O66 O 0.2533(3) 0.4770(3) 0.5162(3) 0.082(3) Uani 1 1 d . . .
O67 O 0.3751(4) 0.8029(3) 0.8177(3) 0.083(3) Uani 1 1 d . . .
O68 O 0.7298(3) 0.3258(4) 0.3965(3) 0.091(3) Uani 1 1 d . . .
O69 O 0.2102(3) 0.4821(4) 0.3505(3) 0.083(3) Uani 1 1 d . . .
O70 O 0.3497(3) 0.5833(3) 0.5943(3) 0.088(3) Uani 1 1 d . . .
O71 O 0.7965(4) 0.4280(4) 0.3718(3) 0.097(3) Uani 1 1 d . . .
O72 O 0.5755(4) 0.3896(4) 0.6344(3) 0.094(3) Uani 1 1 d . . .
O73 O 0.3132(4) 0.5678(4) 0.5025(3) 0.109(3) Uani 1 1 d . . .
O74 O 0.2670(4) 0.5526(5) 0.4073(4) 0.140(5) Uani 1 1 d . . .
O75 O 0.3958(5) 0.5827(5) 0.4354(5) 0.151(5) Uani 1 1 d . . .
O76 O 0.6596(4) 0.4361(4) 0.1423(4) 0.115(4) Uani 1 1 d . . .
O77 O 0.4476(4) 0.0906(4) 0.3211(4) 0.109(4) Uani 1 1 d . . .
O78 O 0.7127(4) 0.2208(5) 0.3748(4) 0.136(4) Uani 1 1 d . . .
O79 O 0.6618(5) 0.5561(5) 0.6655(3) 0.159(6) Uani 1 1 d . . .
O80 O 0.3131(4) 0.4130(4) 0.5794(5) 0.136(5) Uani 1 1 d . . .
O81 O 0.3432(6) 0.0581(5) 0.2754(5) 0.161(5) Uani 1 1 d . . .
O82 O 0.7198(5) 0.3490(4) 0.1395(3) 0.130(4) Uani 1 1 d . . .
O83 O 0.6954(6) 0.8370(5) 0.8369(4) 0.154(5) Uani 1 1 d . . .
O84 O 0.6835(5) 0.4598(5) 0.2369(4) 0.145(5) Uani 1 1 d . . .
O85 O 0.7908(9) 0.4033(6) 0.2495(7) 0.293(12) Uani 1 1 d U . .
O86 O 0.5010(9) 0.5699(6) 0.2649(6) 0.234(9) Uani 1 1 d . . .
O87 O 0.7015(7) 0.1495(6) 0.4398(5) 0.225(9) Uani 1 1 d . . .
O88 O 0.5383(7) 0.5592(6) 0.3505(8) 0.261(11) Uani 1 1 d . . .
O89 O 0.5980(8) 0.5632(7) 0.7333(7) 0.237(8) Uani 1 1 d . . .
O90A O 0.2760(11) 0.6177(10) 0.2010(10) 0.103(8) Uani 0.57(3) 1 d P A 1
O90B O 0.2945(11) 0.6171(9) 0.2277(10) 0.068(8) Uani 0.43(3) 1 d P A 2

loop_
_atom_site_aniso_label
_atom_site_aniso_U_11
_atom_site_aniso_U_22
_atom_site_aniso_U_33
_atom_site_aniso_U_23
_atom_site_aniso_U_13
_atom_site_aniso_U_12
Rh1 0.0189(3) 0.0247(3) 0.0196(3) 0.0012(2) 0.0014(2) 0.0002(2)
Rh2 0.0190(3) 0.0263(3) 0.0202(3) -0.0009(2) -0.0015(2) -0.0010(2)
Rh3 0.0196(3) 0.0263(3) 0.0184(3) -0.0006(2) 0.0012(2) 0.0022(2)
Rh4 0.0163(3) 0.0284(3) 0.0195(3) 0.0014(2) 0.0016(2) 0.0004(2)
Zn1 0.0185(4) 0.0282(5) 0.0212(4) -0.0002(4) 0.0006(3) -0.0007(3)
Zn2 0.0198(4) 0.0272(5) 0.0213(4) 0.0007(4) 0.0012(4) 0.0008(3)
Zn3 0.0183(4) 0.0284(5) 0.0200(4) 0.0009(3) -0.0006(3) -0.0014(3)
Zn4 0.0183(4) 0.0273(5) 0.0195(4) 0.0000(3) -0.0003(3) 0.0011(3)
S1 0.0220(9) 0.0271(10) 0.0238(9) 0.0013(8) 0.0011(8) 0.0004(7)
S2 0.0210(8) 0.0280(10) 0.0187(9) 0.0049(8) 0.0009(8) 0.0005(7)
S3 0.0210(8) 0.0274(10) 0.0183(9) 0.0006(7) -0.0016(7) 0.0002(7)
S4 0.0210(8) 0.0293(10) 0.0223(9) -0.0018(8) -0.0004(8) -0.0014(7)
S5 0.0200(8) 0.0280(10) 0.0270(10) -0.0012(8) 0.0002(8) 0.0012(7)
S6 0.0197(8) 0.0271(10) 0.0213(9) 0.0004(7) -0.0032(8) -0.0017(7)
S7 0.0216(9) 0.0290(10) 0.0215(9) -0.0008(8) 0.0022(8) 0.0016(7)
S8 0.0203(8) 0.0265(10) 0.0253(9) 0.0007(8) -0.0019(8) 0.0006(7)
S9 0.0219(9) 0.0279(10) 0.0175(8) -0.0023(7) -0.0002(7) 0.0029(7)
S10 0.0245(9) 0.0290(11) 0.0210(9) -0.0002(8) 0.0032(8) 0.0008(7)
S11 0.0193(8) 0.0383(11) 0.0189(9) 0.0048(8) 0.0006(7) -0.0011(8)
S12 0.0176(8) 0.0275(10) 0.0246(9) 0.0009(8) 0.0009(8) 0.0000(7)
O1 0.019(2) 0.035(3) 0.017(2) 0.003(2) 0.004(2) 0.000(2)
O2 0.046(3) 0.057(4) 0.030(3) -0.014(3) 0.006(3) 0.007(3)
O3 0.034(3) 0.063(4) 0.041(4) 0.008(3) 0.025(3) 0.000(3)
O4A 0.101(16) 0.014(6) 0.054(9) 0.007(5) 0.038(10) -0.007(6)
O4B 0.09(2) 0.041(10) 0.056(13) -0.020(9) 0.040(14) -0.028(11)
O5 0.058(4) 0.035(4) 0.040(4) -0.008(3) 0.010(3) -0.001(3)
O6 0.029(3) 0.058(4) 0.051(4) -0.013(3) 0.004(3) 0.000(3)
O7 0.034(3) 0.053(4) 0.040(4) -0.007(3) -0.007(3) 0.001(3)
O8 0.048(4) 0.030(4) 0.063(4) 0.009(3) 0.005(3) 0.000(3)
O9 0.040(3) 0.045(4) 0.070(5) 0.007(3) 0.015(3) -0.006(3)
O10 0.069(4) 0.046(4) 0.039(4) 0.000(3) 0.018(3) 0.004(3)
O11 0.086(5) 0.038(4) 0.051(4) -0.005(3) 0.018(4) 0.018(4)
O12 0.022(3) 0.053(4) 0.055(4) 0.018(3) -0.005(3) 0.003(3)
O13 0.029(3) 0.066(5) 0.045(4) 0.029(3) -0.002(3) 0.006(3)
O14 0.035(3) 0.070(5) 0.053(4) 0.012(4) -0.015(3) -0.001(3)
O15 0.024(3) 0.058(4) 0.056(4) 0.009(3) 0.012(3) -0.004(3)
O16 0.093(5) 0.052(4) 0.021(3) 0.010(3) 0.006(3) 0.010(4)
O17 0.065(5) 0.084(6) 0.042(4) -0.028(4) -0.028(4) 0.023(4)
O18 0.055(4) 0.023(3) 0.032(3) -0.006(2) -0.007(3) 0.001(3)
O19 0.062(4) 0.035(4) 0.027(3) 0.004(3) -0.004(3) 0.012(3)
O20 0.027(3) 0.066(5) 0.061(4) -0.011(4) -0.001(3) 0.012(3)
O21 0.036(4) 0.061(5) 0.100(6) -0.023(4) -0.007(4) 0.019(3)
O22 0.051(4) 0.038(4) 0.034(3) 0.004(3) -0.006(3) -0.012(3)
O23 0.068(4) 0.053(4) 0.037(4) -0.004(3) -0.010(3) -0.014(3)
O24 0.047(4) 0.107(6) 0.023(3) 0.008(4) 0.009(3) 0.020(4)
O25 0.049(4) 0.071(5) 0.035(3) 0.006(3) -0.002(3) 0.019(3)
N1 0.028(3) 0.023(3) 0.025(3) 0.003(3) 0.000(3) -0.002(3)
N2 0.027(3) 0.030(4) 0.020(3) -0.001(3) 0.003(3) 0.007(3)
N3 0.019(3) 0.029(4) 0.016(3) 0.004(3) -0.003(3) 0.005(2)
N4 0.029(3) 0.030(4) 0.018(3) 0.001(3) 0.001(3) -0.003(3)
N5 0.026(3) 0.038(4) 0.023(3) -0.005(3) 0.003(3) 0.000(3)
N6 0.013(3) 0.042(4) 0.029(3) 0.004(3) -0.004(3) -0.001(3)
N7 0.027(3) 0.029(4) 0.024(3) 0.003(3) 0.008(3) 0.005(3)
N8 0.036(3) 0.039(4) 0.010(3) -0.003(3) -0.001(3) 0.009(3)
N9 0.023(3) 0.033(4) 0.014(3) 0.001(3) 0.000(3) 0.001(3)
N10 0.015(3) 0.040(4) 0.025(3) 0.008(3) 0.007(3) 0.005(3)
N11 0.017(3) 0.039(4) 0.020(3) -0.001(3) 0.002(3) 0.001(3)
N12 0.019(3) 0.032(4) 0.013(3) 0.004(3) -0.001(2) -0.002(2)
C1 0.025(4) 0.041(5) 0.032(4) 0.008(4) 0.008(4) 0.003(3)
C2 0.017(3) 0.035(5) 0.024(4) 0.006(3) 0.002(3) 0.002(3)
C3 0.039(5) 0.031(5) 0.033(5) -0.002(4) 0.007(4) 0.012(4)
C4 0.034(4) 0.027(4) 0.022(4) 0.002(3) 0.004(3) 0.010(3)
C5 0.025(4) 0.034(5) 0.018(4) -0.001(3) 0.013(3) 0.000(3)
C6 0.070(6) 0.029(5) 0.043(6) 0.003(4) 0.028(5) 0.006(4)
C7 0.031(4) 0.029(4) 0.025(4) -0.001(3) 0.001(4) -0.007(3)
C8 0.026(4) 0.036(5) 0.018(4) 0.001(3) 0.003(3) 0.004(3)
C9 0.029(4) 0.030(5) 0.031(5) 0.008(4) -0.001(4) -0.002(3)
C10 0.026(4) 0.037(5) 0.027(4) 0.006(4) -0.003(3) -0.007(3)
C11 0.020(3) 0.036(5) 0.023(4) 0.003(3) 0.006(3) -0.004(3)
C12 0.037(5) 0.041(5) 0.034(5) 0.001(4) 0.001(4) -0.002(4)
C13 0.024(4) 0.045(5) 0.038(5) -0.009(4) 0.000(4) -0.003(4)
C14 0.036(4) 0.024(4) 0.031(4) -0.001(3) 0.003(4) 0.008(3)
C15 0.053(6) 0.038(6) 0.038(5) -0.014(4) 0.009(5) -0.006(4)
C16 0.030(4) 0.028(4) 0.026(4) 0.000(3) -0.012(3) 0.006(3)
C17 0.015(3) 0.034(4) 0.021(4) 0.006(3) -0.005(3) 0.001(3)
C18 0.032(4) 0.034(5) 0.028(4) 0.002(4) -0.017(4) 0.009(3)
C19 0.020(3) 0.029(4) 0.037(5) 0.001(4) 0.009(3) 0.000(3)
C20 0.019(3) 0.035(5) 0.019(4) -0.002(3) 0.006(3) 0.006(3)
C21 0.023(4) 0.044(5) 0.034(4) -0.010(4) 0.006(4) 0.001(4)
C22 0.029(4) 0.049(5) 0.023(4) 0.001(4) -0.004(3) 0.012(4)
C23 0.038(4) 0.032(5) 0.017(4) -0.007(3) 0.002(3) 0.002(3)
C24 0.070(7) 0.027(5) 0.037(5) -0.009(4) -0.023(5) 0.019(4)
C25 0.028(4) 0.032(4) 0.015(3) 0.006(3) 0.003(3) 0.005(3)
C26 0.030(4) 0.029(4) 0.018(4) 0.001(3) 0.007(3) 0.001(3)
C27 0.026(4) 0.035(5) 0.015(4) 0.002(3) 0.008(3) 0.007(3)
C28 0.024(4) 0.031(4) 0.025(4) -0.006(3) 0.001(3) 0.001(3)
C29 0.019(3) 0.033(5) 0.032(4) -0.003(3) 0.006(3) 0.002(3)
C30 0.016(4) 0.046(6) 0.039(5) 0.000(4) 0.008(4) 0.006(3)
C31 0.027(4) 0.045(5) 0.029(4) -0.005(4) -0.005(4) -0.006(3)
C32 0.029(4) 0.033(5) 0.018(4) 0.002(3) -0.005(3) -0.004(3)
C33 0.022(4) 0.043(5) 0.036(5) -0.004(4) -0.003(4) -0.009(3)
C34 0.021(4) 0.035(5) 0.035(4) 0.010(4) -0.003(3) 0.000(3)
C35 0.023(4) 0.028(4) 0.025(4) 0.002(3) -0.008(3) 0.002(3)
C36 0.032(4) 0.038(5) 0.027(4) 0.003(4) -0.001(4) -0.001(3)
Rh5 0.0196(3) 0.0282(3) 0.0243(3) 0.0009(3) 0.0025(2) 0.0005(2)
Rh6 0.0231(3) 0.0281(3) 0.0272(3) 0.0023(3) -0.0021(3) -0.0024(2)
Rh7 0.0235(3) 0.0295(3) 0.0200(3) -0.0002(2) -0.0005(2) 0.0000(2)
Rh8 0.0207(3) 0.0340(4) 0.0241(3) 0.0029(3) -0.0023(3) 0.0019(2)
Zn5 0.0207(4) 0.0304(5) 0.0243(4) 0.0022(4) -0.0003(4) -0.0001(3)
Zn6 0.0219(4) 0.0308(5) 0.0236(4) 0.0002(4) 0.0000(4) 0.0010(3)
Zn7 0.0220(4) 0.0297(5) 0.0239(4) 0.0003(4) 0.0002(4) 0.0009(3)
Zn8 0.0204(4) 0.0321(5) 0.0234(4) 0.0001(4) 0.0010(4) -0.0003(3)
S13 0.0247(9) 0.0334(11) 0.0255(10) 0.0034(8) 0.0026(8) 0.0015(8)
S14 0.0238(9) 0.0340(11) 0.0256(10) 0.0019(8) 0.0037(8) 0.0011(8)
S15 0.0219(9) 0.0285(11) 0.0311(10) -0.0014(8) 0.0010(8) 0.0015(7)
S16 0.0253(9) 0.0345(12) 0.0294(10) 0.0044(9) -0.0029(9) -0.0048(8)
S17 0.0310(10) 0.0322(11) 0.0274(10) 0.0017(8) 0.0014(9) 0.0025(8)
S18 0.0227(9) 0.0300(11) 0.0314(10) -0.0011(8) -0.0030(8) -0.0019(8)
S19 0.0239(9) 0.0314(11) 0.0265(10) 0.0010(8) -0.0012(8) 0.0012(8)
S20 0.0284(10) 0.0336(11) 0.0206(9) -0.0002(8) -0.0004(8) 0.0025(8)
S21 0.0237(9) 0.0373(12) 0.0237(10) -0.0007(8) 0.0000(8) -0.0040(8)
S22 0.0263(9) 0.0359(12) 0.0313(11) 0.0008(9) -0.0052(9) 0.0021(8)
S23 0.0215(9) 0.0376(12) 0.0272(10) 0.0051(8) -0.0014(8) -0.0005(8)
S24 0.0284(10) 0.0367(12) 0.0246(10) 0.0023(8) 0.0014(8) 0.0037(8)
N13 0.020(3) 0.033(4) 0.037(4) 0.005(3) 0.000(3) 0.004(3)
N14 0.024(3) 0.041(4) 0.023(3) 0.002(3) 0.007(3) 0.000(3)
N15 0.027(3) 0.037(4) 0.037(4) 0.001(3) 0.012(3) -0.002(3)
N16 0.038(4) 0.030(4) 0.037(4) 0.008(3) 0.004(3) 0.007(3)
N17 0.041(4) 0.034(4) 0.032(4) -0.001(3) -0.010(3) 0.001(3)
N18 0.024(3) 0.036(4) 0.027(3) 0.008(3) -0.006(3) -0.009(3)
N19 0.031(3) 0.034(4) 0.013(3) 0.000(3) -0.009(3) -0.001(3)
N20 0.032(3) 0.032(4) 0.027(3) 0.002(3) -0.005(3) 0.002(3)
N21 0.026(3) 0.031(4) 0.028(3) 0.001(3) 0.004(3) 0.005(3)
N22 0.033(4) 0.036(4) 0.031(4) 0.003(3) -0.008(3) 0.004(3)
N23 0.024(3) 0.035(4) 0.036(4) 0.005(3) -0.003(3) 0.000(3)
N24 0.023(3) 0.043(4) 0.040(4) -0.001(3) -0.002(3) 0.002(3)
O26 0.018(2) 0.029(3) 0.020(2) 0.001(2) 0.006(2) 0.003(2)
C37 0.024(4) 0.046(5) 0.035(5) -0.002(4) -0.010(4) 0.005(3)
C38 0.025(4) 0.049(5) 0.033(5) -0.007(4) -0.009(4) 0.001(4)
C39 0.034(4) 0.037(5) 0.031(5) -0.008(4) 0.002(4) 0.004(4)
C40 0.031(4) 0.031(5) 0.034(4) 0.000(4) -0.006(4) -0.002(3)
C41 0.028(4) 0.034(5) 0.050(5) 0.016(4) 0.008(4) -0.005(3)
C42 0.040(5) 0.033(5) 0.045(5) 0.016(4) 0.004(4) -0.005(4)
C43 0.027(4) 0.049(6) 0.055(6) 0.015(5) -0.010(4) -0.003(4)
C44 0.030(4) 0.044(6) 0.052(6) 0.011(4) -0.008(4) 0.007(4)
C45 0.076(7) 0.050(6) 0.012(4) -0.003(4) -0.003(4) -0.007(5)
C46 0.038(5) 0.048(6) 0.050(6) 0.003(5) -0.016(5) -0.005(4)
C47 0.030(4) 0.041(5) 0.040(5) 0.006(4) 0.007(4) 0.005(4)
C48 0.032(4) 0.042(5) 0.036(5) -0.001(4) 0.001(4) -0.004(4)
C49 0.043(5) 0.032(5) 0.036(5) 0.003(4) -0.008(4) -0.001(4)
C50 0.032(4) 0.033(5) 0.026(4) 0.004(3) -0.010(4) -0.005(3)
C51 0.058(6) 0.029(5) 0.036(5) 0.005(4) 0.000(4) -0.010(4)
C52 0.042(5) 0.041(5) 0.029(4) 0.005(4) 0.001(4) -0.011(4)
C53 0.020(4) 0.059(6) 0.044(5) -0.003(5) 0.014(4) -0.008(4)
C54 0.028(4) 0.049(5) 0.023(4) -0.007(4) 0.006(3) -0.004(4)
C55 0.089(8) 0.058(7) 0.027(5) -0.005(5) -0.005(5) 0.023(6)
C56A 0.026(7) 0.049(9) 0.034(8) -0.006(6) 0.012(6) 0.013(6)
C56B 0.09(3) 0.05(2) 0.035(16) 0.023(14) -0.011(18) 0.027(18)
C57 0.031(4) 0.033(5) 0.073(7) 0.007(5) -0.016(5) -0.003(4)
C58A 0.015(5) 0.036(7) 0.035(9) 0.006(6) -0.005(6) 0.010(5)
C58B 0.029(13) 0.038(15) 0.029(16) 0.000(11) -0.003(11) -0.012(10)
C59 0.028(4) 0.048(5) 0.028(4) 0.003(4) 0.003(4) 0.001(4)
C60 0.026(4) 0.054(6) 0.039(5) 0.003(4) 0.011(4) -0.003(4)
O27 0.043(3) 0.062(5) 0.041(4) 0.014(3) -0.001(3) -0.002(3)
O28 0.048(4) 0.048(4) 0.053(4) -0.001(3) 0.007(3) 0.003(3)
O29 0.046(4) 0.061(4) 0.039(3) -0.003(3) -0.001(3) -0.005(3)
O30 0.031(3) 0.075(5) 0.031(3) 0.002(3) -0.002(3) 0.003(3)
O31 0.039(3) 0.051(4) 0.046(4) -0.001(3) -0.005(3) -0.010(3)
O32 0.035(3) 0.076(5) 0.055(4) 0.006(4) -0.010(3) -0.001(3)
O33 0.043(4) 0.060(5) 0.055(4) 0.002(3) 0.005(3) 0.003(3)
O34 0.056(4) 0.057(5) 0.058(4) -0.005(4) -0.021(4) -0.005(3)
O35 0.046(4) 0.058(5) 0.048(4) 0.002(3) 0.005(3) 0.002(3)
O36 0.061(4) 0.075(6) 0.058(5) -0.009(4) -0.006(4) 0.016(4)
O37 0.065(4) 0.045(4) 0.050(4) 0.009(3) 0.021(3) 0.002(3)
O38 0.063(4) 0.066(5) 0.067(5) 0.013(4) 0.018(4) 0.008(4)
O39 0.048(4) 0.056(4) 0.043(4) -0.003(3) -0.002(3) 0.001(3)
O40 0.045(4) 0.058(5) 0.065(5) -0.013(4) 0.006(3) -0.004(3)
O41 0.067(5) 0.057(5) 0.051(4) -0.003(3) -0.002(4) 0.008(4)
O42 0.047(4) 0.052(5) 0.082(5) 0.006(4) 0.009(4) 0.003(3)
O43 0.053(4) 0.048(4) 0.072(5) -0.011(4) -0.005(4) 0.002(3)
O44 0.061(4) 0.071(5) 0.052(4) -0.002(4) -0.006(4) -0.014(4)
O45 0.042(4) 0.073(5) 0.085(6) -0.020(4) -0.008(4) 0.002(3)
O46 0.045(4) 0.066(5) 0.077(5) -0.002(4) -0.003(4) -0.003(3)
O47 0.062(4) 0.050(4) 0.057(4) 0.000(3) 0.002(4) 0.002(3)
O48 0.054(4) 0.060(5) 0.053(4) 0.001(4) 0.003(3) 0.001(3)
O49 0.065(5) 0.074(6) 0.066(5) 0.010(4) 0.015(4) 0.010(4)
O50 0.070(5) 0.064(5) 0.067(5) 0.034(4) 0.003(4) 0.021(4)
O51 0.059(4) 0.099(6) 0.047(4) 0.021(4) 0.014(4) -0.001(4)
O52 0.065(5) 0.066(5) 0.090(6) -0.013(5) -0.011(5) -0.011(4)
O53 0.048(4) 0.100(6) 0.073(5) 0.036(5) 0.010(4) 0.008(4)
O54 0.061(5) 0.092(6) 0.084(6) -0.003(5) 0.023(4) -0.017(4)
O55 0.052(4) 0.064(5) 0.079(5) 0.006(4) 0.005(4) 0.014(4)
O56 0.065(4) 0.059(5) 0.064(5) 0.024(4) -0.006(4) 0.012(4)
O57 0.082(5) 0.060(5) 0.069(5) -0.014(4) -0.006(4) 0.003(4)
O58 0.095(6) 0.057(5) 0.069(5) 0.005(4) -0.009(5) 0.007(4)
O59 0.067(5) 0.085(6) 0.067(5) -0.007(4) 0.010(4) 0.003(4)
O60 0.060(4) 0.092(6) 0.057(5) -0.006(4) -0.015(4) -0.011(4)
O61 0.097(6) 0.073(6) 0.074(5) 0.016(5) -0.029(5) 0.008(5)
O62 0.114(7) 0.072(6) 0.046(4) -0.011(4) 0.002(5) 0.006(5)
O63 0.069(5) 0.092(7) 0.077(6) 0.013(5) -0.005(5) -0.001(4)
O64 0.065(5) 0.065(6) 0.194(11) -0.045(7) -0.021(6) 0.001(4)
O65 0.088(6) 0.116(7) 0.041(4) 0.008(4) -0.003(4) -0.037(5)
O66 0.051(4) 0.087(6) 0.107(7) -0.038(5) 0.012(4) -0.004(4)
O67 0.107(6) 0.070(6) 0.071(5) 0.027(5) 0.001(5) -0.019(5)
O68 0.061(5) 0.146(9) 0.065(5) -0.015(6) -0.002(4) 0.032(5)
O69 0.080(6) 0.103(7) 0.065(5) -0.016(5) -0.007(4) 0.023(5)
O70 0.082(6) 0.079(6) 0.104(7) 0.001(5) 0.036(5) 0.014(5)
O71 0.079(6) 0.102(8) 0.110(7) 0.006(6) 0.014(5) 0.030(5)
O72 0.104(7) 0.113(8) 0.066(5) -0.005(5) -0.009(5) -0.032(6)
O73 0.140(9) 0.101(8) 0.085(7) -0.022(6) 0.027(6) -0.033(7)
O74 0.078(7) 0.166(12) 0.175(11) -0.031(10) 0.050(7) -0.026(7)
O75 0.159(11) 0.132(11) 0.160(11) 0.029(9) -0.049(9) -0.010(9)
O76 0.074(6) 0.093(8) 0.177(11) -0.026(7) -0.030(7) 0.006(5)
O77 0.074(6) 0.121(9) 0.132(8) 0.054(7) 0.013(6) -0.002(5)
O78 0.102(7) 0.134(10) 0.172(11) 0.003(9) 0.037(8) 0.031(7)
O79 0.176(11) 0.246(15) 0.056(6) -0.043(7) -0.040(6) 0.145(11)
O80 0.078(6) 0.081(7) 0.248(14) -0.045(9) 0.004(8) 0.009(5)
O81 0.217(14) 0.136(11) 0.130(10) 0.014(9) -0.040(10) 0.018(10)
O82 0.187(11) 0.120(9) 0.082(7) 0.030(6) 0.038(7) 0.058(8)
O83 0.200(13) 0.152(12) 0.110(9) -0.064(8) -0.050(9) 0.040(10)
O84 0.161(11) 0.188(13) 0.087(8) 0.007(8) 0.057(8) 0.025(10)
O85 0.41(2) 0.106(11) 0.36(2) -0.038(14) -0.28(2) 0.015(14)
O86 0.33(2) 0.113(12) 0.26(2) 0.003(12) -0.078(18) -0.081(14)
O87 0.246(16) 0.238(17) 0.192(14) 0.124(13) -0.157(13) -0.144(14)
O88 0.183(15) 0.174(16) 0.43(3) 0.094(18) -0.057(18) -0.062(13)
O89 0.243(19) 0.210(19) 0.26(2) 0.015(16) -0.014(17) 0.002(16)
O90A 0.100(17) 0.118(17) 0.091(18) 0.008(14) 0.044(14) -0.038(13)
O90B 0.078(15) 0.050(12) 0.075(18) 0.011(12) 0.020(14) 0.019(10)

loop_
_atom_type_symbol
_atom_type_description
_atom_type_scat_dispersion_real
_atom_type_scat_dispersion_imag
_atom_type_scat_source
C C 0.0033 0.0016 'International Tables Vol C Tables 4.2.6.8 and 6.1.1.4'
H H 0.0000 0.0000 'International Tables Vol C Tables 4.2.6.8 and 6.1.1.4'
O O 0.0106 0.0060 'International Tables Vol C Tables 4.2.6.8 and 6.1.1.4'
N N 0.0061 0.0033 'International Tables Vol C Tables 4.2.6.8 and 6.1.1.4'
S S 0.1246 0.1234 'International Tables Vol C Tables 4.2.6.8 and 6.1.1.4'
Rh Rh -1.1178 0.9187 'International Tables Vol C Tables 4.2.6.8 and 6.1.1.4'
Zn Zn 0.2839 1.4301 'International Tables Vol C Tables 4.2.6.8 and 6.1.1.4'

loop_
_geom_angle_atom_site_label_1
_geom_angle_atom_site_label_2
_geom_angle_atom_site_label_3
_geom_angle
N3 Rh1 N2 91.7(2)
N3 Rh1 N1 91.5(2)
N2 Rh1 N1 91.4(2)
N3 Rh1 S3 84.93(17)
N2 Rh1 S3 176.51(17)
N1 Rh1 S3 87.92(17)
N3 Rh1 S2 86.60(16)
N2 Rh1 S2 84.85(16)
N1 Rh1 S2 175.71(18)
S3 Rh1 S2 95.75(7)
N3 Rh1 S1 176.68(16)
N2 Rh1 S1 89.19(17)
N1 Rh1 S1 85.24(16)
S3 Rh1 S1 94.14(7)
S2 Rh1 S1 96.68(6)
N5 Rh2 N4 91.0(2)
N5 Rh2 N6 90.8(2)
N4 Rh2 N6 91.2(2)
N5 Rh2 S6 89.64(19)
N4 Rh2 S6 176.46(17)
N6 Rh2 S6 85.30(18)
N5 Rh2 S5 85.34(17)
N4 Rh2 S5 88.93(17)
N6 Rh2 S5 176.12(18)
S6 Rh2 S5 94.60(7)
N5 Rh2 S4 175.82(19)
N4 Rh2 S4 85.04(17)
N6 Rh2 S4 90.57(18)
S6 Rh2 S4 94.42(7)
S5 Rh2 S4 93.30(7)
N9 Rh3 N8 91.6(2)
N9 Rh3 N7 90.1(2)
N8 Rh3 N7 89.5(2)
N9 Rh3 S7 175.40(16)
N8 Rh3 S7 88.56(19)
N7 Rh3 S7 85.30(17)
N9 Rh3 S8 90.83(16)
N8 Rh3 S8 85.30(17)
N7 Rh3 S8 174.74(17)
S7 Rh3 S8 93.76(7)
N9 Rh3 S9 85.09(16)
N8 Rh3 S9 176.55(19)
N7 Rh3 S9 89.47(17)
S7 Rh3 S9 94.64(7)
S8 Rh3 S9 95.77(6)
N12 Rh4 N11 88.6(2)
N12 Rh4 N10 92.0(2)
N11 Rh4 N10 91.0(2)
N12 Rh4 S12 85.64(16)
N11 Rh4 S12 88.30(16)
N10 Rh4 S12 177.54(17)
N12 Rh4 S10 89.15(18)
N11 Rh4 S10 174.90(16)
N10 Rh4 S10 84.50(18)
S12 Rh4 S10 96.11(7)
N12 Rh4 S11 174.14(18)
N11 Rh4 S11 85.51(17)
N10 Rh4 S11 87.77(17)
S12 Rh4 S11 94.52(6)
S10 Rh4 S11 96.66(7)
O1 Zn1 S4 105.97(14)
O1 Zn1 S1 111.67(15)
S4 Zn1 S1 113.45(7)
O1 Zn1 S7 110.80(16)
S4 Zn1 S7 107.96(7)
S1 Zn1 S7 106.97(7)
O1 Zn2 S2 108.68(15)
O1 Zn2 S10 109.86(15)
S2 Zn2 S10 109.03(7)
O1 Zn2 S5 108.74(15)
S2 Zn2 S5 107.92(7)
S10 Zn2 S5 112.53(7)
O1 Zn3 S11 109.38(14)
O1 Zn3 S8 108.71(15)
S11 Zn3 S8 109.32(7)
O1 Zn3 S3 108.95(15)
S11 Zn3 S3 110.88(7)
S8 Zn3 S3 109.57(7)
O1 Zn4 S9 107.07(14)
O1 Zn4 S6 108.08(15)
S9 Zn4 S6 108.84(7)
O1 Zn4 S12 111.68(14)
S9 Zn4 S12 113.89(7)
S6 Zn4 S12 107.14(7)
C1 S1 Rh1 96.7(2)
C1 S1 Zn1 101.4(3)
Rh1 S1 Zn1 112.80(8)
C4 S2 Rh1 97.2(2)
C4 S2 Zn2 103.0(2)
Rh1 S2 Zn2 115.50(8)
C7 S3 Rh1 98.3(3)
C7 S3 Zn3 103.4(3)
Rh1 S3 Zn3 114.43(8)
C10 S4 Rh2 97.8(3)
C10 S4 Zn1 101.6(2)
Rh2 S4 Zn1 115.50(8)
C13 S5 Rh2 97.5(3)
C13 S5 Zn2 104.2(3)
Rh2 S5 Zn2 113.26(8)
C16 S6 Rh2 96.9(3)
C16 S6 Zn4 102.3(2)
Rh2 S6 Zn4 114.01(8)
C19 S7 Rh3 97.3(3)
C19 S7 Zn1 101.4(3)
Rh3 S7 Zn1 112.51(8)
C22 S8 Rh3 96.7(2)
C22 S8 Zn3 98.6(3)
Rh3 S8 Zn3 115.34(8)
C25 S9 Rh3 97.6(2)
C25 S9 Zn4 104.3(2)
Rh3 S9 Zn4 114.91(7)
C28 S10 Zn2 101.5(2)
C28 S10 Rh4 97.3(2)
Zn2 S10 Rh4 114.52(8)
C31 S11 Zn3 103.4(3)
C31 S11 Rh4 96.4(3)
Zn3 S11 Rh4 115.09(7)
C34 S12 Rh4 96.7(2)
C34 S12 Zn4 104.6(2)
Rh4 S12 Zn4 112.20(8)
Zn2 O1 Zn3 111.5(2)
Zn2 O1 Zn4 108.7(2)
Zn3 O1 Zn4 108.6(2)
Zn2 O1 Zn1 109.3(2)
Zn3 O1 Zn1 108.0(2)
Zn4 O1 Zn1 110.8(2)
C2 N1 Rh1 116.5(4)
C5 N2 Rh1 114.4(5)
C8 N3 Rh1 113.2(4)
C11 N4 Rh2 111.6(5)
C14 N5 Rh2 112.5(5)
C17 N6 Rh2 110.9(4)
C20 N7 Rh3 114.1(4)
C23 N8 Rh3 114.6(4)
C26 N9 Rh3 111.3(4)
C29 N10 Rh4 114.3(4)
C32 N11 Rh4 113.7(5)
C35 N12 Rh4 113.9(4)
C2 C1 S1 111.2(5)
N1 C2 C1 110.0(6)
N1 C2 C3 111.0(6)
C1 C2 C3 107.8(6)
O3 C3 O2 126.0(8)
O3 C3 C2 117.6(8)
O2 C3 C2 116.3(7)
C5 C4 S2 109.0(5)
N2 C5 C6 113.2(6)
N2 C5 C4 107.2(6)
C6 C5 C4 112.7(7)
O5 C6 O4A 120.5(9)
O5 C6 O4B 116.7(11)
O4A C6 O4B 55.5(10)
O5 C6 C5 119.7(8)
O4A C6 C5 115.3(9)
O4B C6 C5 112.5(10)
C8 C7 S3 109.2(5)
N3 C8 C7 109.2(6)
N3 C8 C9 111.6(6)
C7 C8 C9 110.8(6)
O7 C9 O6 124.1(7)
O7 C9 C8 118.2(7)
O6 C9 C8 117.6(7)
C11 C10 S4 106.8(5)
N4 C11 C10 109.6(6)
N4 C11 C12 112.8(6)
C10 C11 C12 109.5(6)
O8 C12 O9 125.9(8)
O8 C12 C11 119.6(7)
O9 C12 C11 114.6(8)
C14 C13 S5 108.1(5)
N5 C14 C13 107.9(6)
N5 C14 C15 112.4(7)
C13 C14 C15 110.0(7)
O11 C15 O10 126.5(8)
O11 C15 C14 116.0(8)
O10 C15 C14 117.5(8)
C17 C16 S6 106.8(5)
N6 C17 C16 108.9(6)
N6 C17 C18 113.2(6)
C16 C17 C18 111.6(6)
O12 C18 O13 126.3(7)
O12 C18 C17 119.0(7)
O13 C18 C17 114.5(7)
C20 C19 S7 109.4(5)
N7 C20 C19 109.2(5)
N7 C20 C21 111.5(6)
C19 C20 C21 108.8(6)
O14 C21 O15 126.2(7)
O14 C21 C20 117.5(7)
O15 C21 C20 116.3(7)
C23 C22 S8 109.3(5)
C22 C23 N8 111.0(6)
C22 C23 C24 109.8(7)
N8 C23 C24 110.0(7)
O16 C24 O17 125.8(9)
O16 C24 C23 120.1(8)
O17 C24 C23 114.0(9)
C26 C25 S9 109.7(5)
C25 C26 N9 108.7(6)
C25 C26 C27 116.6(6)
N9 C26 C27 113.4(6)
O18 C27 O19 124.7(7)
O18 C27 C26 119.0(6)
O19 C27 C26 116.3(7)
C29 C28 S10 108.8(5)
N10 C29 C28 109.1(6)
N10 C29 C30 112.4(6)
C28 C29 C30 110.7(6)
O21 C30 O20 124.2(7)
O21 C30 C29 118.2(7)
O20 C30 C29 117.6(7)
C32 C31 S11 109.0(5)
N11 C32 C31 109.7(6)
N11 C32 C33 112.0(6)
C31 C32 C33 112.8(6)
O22 C33 O23 126.8(8)
O22 C33 C32 117.6(7)
O23 C33 C32 115.6(8)
C35 C34 S12 109.0(5)
N12 C35 C34 108.7(6)
N12 C35 C36 111.8(6)
C34 C35 C36 112.6(6)
O25 C36 O24 125.7(8)
O25 C36 C35 116.4(7)
O24 C36 C35 117.8(7)
N14 Rh5 N13 92.1(2)
N14 Rh5 N15 89.6(2)
N13 Rh5 N15 91.9(3)
N14 Rh5 S13 87.56(18)
N13 Rh5 S13 82.75(18)
N15 Rh5 S13 173.81(19)
N14 Rh5 S14 85.28(18)
N13 Rh5 S14 176.53(19)
N15 Rh5 S14 90.38(19)
S13 Rh5 S14 94.84(7)
N14 Rh5 S15 174.01(18)
N13 Rh5 S15 90.47(19)
N15 Rh5 S15 84.94(19)
S13 Rh5 S15 98.13(7)
S14 Rh5 S15 92.35(7)
N18 Rh6 N17 94.4(3)
N18 Rh6 N16 92.8(3)
N17 Rh6 N16 92.3(3)
N18 Rh6 S16 86.68(18)
N17 Rh6 S16 177.3(2)
N16 Rh6 S16 85.2(2)
N18 Rh6 S18 84.04(18)
N17 Rh6 S18 85.7(2)
N16 Rh6 S18 176.08(19)
S16 Rh6 S18 96.86(7)
N18 Rh6 S17 178.79(19)
N17 Rh6 S17 84.8(2)
N16 Rh6 S17 86.46(19)
S16 Rh6 S17 94.17(7)
S18 Rh6 S17 96.71(7)
N19 Rh7 N21 90.4(2)
N19 Rh7 N20 93.0(2)
N21 Rh7 N20 91.4(2)
N19 Rh7 S21 89.15(18)
N21 Rh7 S21 85.66(18)
N20 Rh7 S21 176.38(18)
N19 Rh7 S19 84.68(17)
N21 Rh7 S19 175.03(18)
N20 Rh7 S19 88.44(18)
S21 Rh7 S19 94.68(7)
N19 Rh7 S20 177.15(18)
N21 Rh7 S20 87.97(18)
N20 Rh7 S20 84.75(17)
S21 Rh7 S20 93.03(7)
S19 Rh7 S20 96.96(7)
N23 Rh8 N22 91.7(3)
N23 Rh8 N24 92.7(3)
N22 Rh8 N24 91.2(3)
N23 Rh8 S22 176.4(2)
N22 Rh8 S22 84.64(19)
N24 Rh8 S22 87.4(2)
N23 Rh8 S23 84.70(17)
N22 Rh8 S23 88.43(19)
N24 Rh8 S23 177.3(2)
S22 Rh8 S23 95.18(7)
N23 Rh8 S24 88.48(19)
N22 Rh8 S24 176.27(19)
N24 Rh8 S24 85.03(19)
S22 Rh8 S24 95.13(7)
S23 Rh8 S24 95.30(7)
O26 Zn5 S13 106.92(14)
O26 Zn5 S19 108.78(15)
S13 Zn5 S19 109.56(7)
O26 Zn5 S16 112.11(15)
S13 Zn5 S16 105.54(8)
S19 Zn5 S16 113.66(8)
O26 Zn5 Zn8 36.29(13)
S13 Zn5 Zn8 140.65(6)
S19 Zn5 Zn8 99.17(6)
S16 Zn5 Zn8 85.89(5)
O26 Zn6 S17 109.26(15)
O26 Zn6 S22 106.70(14)
S17 Zn6 S22 109.45(8)
O26 Zn6 S14 105.35(15)
S17 Zn6 S14 112.47(8)
S22 Zn6 S14 113.32(8)
O26 Zn7 S20 106.45(14)
O26 Zn7 S15 110.42(14)
S20 Zn7 S15 111.77(8)
O26 Zn7 S23 107.09(15)
S20 Zn7 S23 109.09(7)
S15 Zn7 S23 111.78(7)
O26 Zn8 S18 106.28(16)
O26 Zn8 S21 110.07(15)
S18 Zn8 S21 110.70(8)
O26 Zn8 S24 109.83(15)
S18 Zn8 S24 108.57(8)
S21 Zn8 S24 111.25(8)
O26 Zn8 Zn5 36.21(14)
S18 Zn8 Zn5 97.66(6)
S21 Zn8 Zn5 81.25(5)
S24 Zn8 Zn5 143.39(6)
C37 S13 Zn5 102.7(3)
C37 S13 Rh5 100.4(3)
Zn5 S13 Rh5 114.19(8)
C39 S14 Rh5 98.6(3)
C39 S14 Zn6 106.9(3)
Rh5 S14 Zn6 112.93(8)
C41 S15 Zn7 102.2(3)
C41 S15 Rh5 96.0(3)
Zn7 S15 Rh5 111.15(8)
C43 S16 Rh6 96.6(3)
C43 S16 Zn5 103.5(3)
Rh6 S16 Zn5 111.46(8)
C45 S17 Zn6 107.2(3)
C45 S17 Rh6 98.5(3)
Zn6 S17 Rh6 111.55(8)
C47 S18 Zn8 104.3(3)
C47 S18 Rh6 100.0(3)
Zn8 S18 Rh6 115.32(8)
C49 S19 Zn5 103.8(3)
C49 S19 Rh7 97.7(3)
Zn5 S19 Rh7 112.78(8)
C51 S20 Zn7 105.6(3)
C51 S20 Rh7 99.6(3)
Zn7 S20 Rh7 113.08(8)
C53 S21 Rh7 97.2(3)
C53 S21 Zn8 102.2(3)
Rh7 S21 Zn8 111.50(8)
C55 S22 Rh8 99.0(3)
C55 S22 Zn6 106.8(4)
Rh8 S22 Zn6 113.65(9)
C57 S23 Rh8 97.8(3)
C57 S23 Zn7 103.0(3)
Rh8 S23 Zn7 113.84(8)
C59 S24 Rh8 97.9(3)
C59 S24 Zn8 102.4(3)
Rh8 S24 Zn8 112.18(8)
C38 N13 Rh5 112.3(4)
C40 N14 Rh5 112.3(5)
C42 N15 Rh5 114.1(5)
C44 N16 Rh6 114.5(5)
C46 N17 Rh6 112.8(5)
C48 N18 Rh6 112.3(5)
C50 N19 Rh7 113.4(4)
C52 N20 Rh7 111.8(5)
C54 N21 Rh7 112.0(5)
C56B N22 Rh8 113.9(12)
C56A N22 Rh8 111.1(7)
C58B N23 Rh8 109.8(11)
C58A N23 Rh8 115.8(5)
C60 N24 Rh8 111.6(5)
Zn5 O26 Zn8 107.5(2)
Zn5 O26 Zn7 110.5(2)
Zn8 O26 Zn7 108.6(2)
Zn5 O26 Zn6 109.6(2)
Zn8 O26 Zn6 111.6(2)
Zn7 O26 Zn6 109.1(2)
C38 C37 S13 110.5(6)
C37 C38 N13 108.2(7)
C40 C39 S14 111.1(6)
N14 C40 C39 109.6(6)
C42 C41 S15 106.5(6)
N15 C42 C41 111.6(7)
C44 C43 S16 108.9(6)
N16 C44 C43 110.1(7)
C46 C45 S17 110.4(6)
N17 C46 C45 109.8(7)
C48 C47 S18 110.3(5)
N18 C48 C47 108.8(7)
C50 C49 S19 108.7(6)
N19 C50 C49 108.8(6)
C52 C51 S20 109.8(6)
N20 C52 C51 110.2(7)
C54 C53 S21 108.1(6)
N21 C54 C53 108.4(6)
C56B C55 S22 112.4(14)
C56A C55 S22 112.1(8)
C55 C56A N22 111.8(10)
C55 C56B N22 118(2)
C58B C57 S23 115.2(12)
C58A C57 S23 111.6(7)
C57 C58A N23 109.4(9)
C57 C58B N23 119.5(19)
C60 C59 S24 107.8(6)
N24 C60 C59 110.0(6)

loop_
_geom_bond_atom_site_label_1
_geom_bond_atom_site_label_2
_geom_bond_distance
Rh1 N3 2.094(5)
Rh1 N2 2.098(6)
Rh1 N1 2.100(6)
Rh1 S3 2.3343(19)
Rh1 S2 2.3348(18)
Rh1 S1 2.3355(18)
Rh2 N5 2.088(6)
Rh2 N4 2.107(6)
Rh2 N6 2.117(6)
Rh2 S6 2.3282(19)
Rh2 S5 2.3282(18)
Rh2 S4 2.3384(19)
Rh3 N9 2.103(6)
Rh3 N8 2.110(5)
Rh3 N7 2.127(6)
Rh3 S7 2.325(2)
Rh3 S8 2.3333(17)
Rh3 S9 2.3368(18)
Rh4 N12 2.091(5)
Rh4 N11 2.101(6)
Rh4 N10 2.108(5)
Rh4 S12 2.3420(17)
Rh4 S10 2.344(2)
Rh4 S11 2.3475(18)
Zn1 O1 1.971(5)
Zn1 S4 2.3487(19)
Zn1 S1 2.354(2)
Zn1 S7 2.361(2)
Zn2 O1 1.943(5)
Zn2 S2 2.3393(19)
Zn2 S10 2.341(2)
Zn2 S5 2.345(2)
Zn3 O1 1.959(5)
Zn3 S11 2.3415(19)
Zn3 S8 2.355(2)
Zn3 S3 2.3650(19)
Zn4 O1 1.963(5)
Zn4 S9 2.3418(19)
Zn4 S6 2.3439(19)
Zn4 S12 2.3491(19)
S1 C1 1.836(8)
S2 C4 1.831(8)
S3 C7 1.839(7)
S4 C10 1.830(8)
S5 C13 1.848(8)
S6 C16 1.844(7)
S7 C19 1.836(7)
S8 C22 1.833(7)
S9 C25 1.826(7)
S10 C28 1.836(7)
S11 C31 1.829(8)
S12 C34 1.844(8)
O2 C3 1.263(10)
O3 C3 1.233(10)
O4A C6 1.320(15)
O4B C6 1.35(2)
O5 C6 1.219(10)
O6 C9 1.253(9)
O7 C9 1.236(9)
O8 C12 1.249(10)
O9 C12 1.250(10)
O10 C15 1.261(11)
O11 C15 1.259(10)
O12 C18 1.237(10)
O13 C18 1.263(9)
O14 C21 1.229(10)
O15 C21 1.256(10)
O16 C24 1.250(12)
O17 C24 1.266(11)
O18 C27 1.241(9)
O19 C27 1.286(9)
O20 C30 1.269(10)
O21 C30 1.235(10)
O22 C33 1.245(10)
O23 C33 1.264(10)
O24 C36 1.243(9)
O25 C36 1.242(9)
N1 C2 1.501(8)
N2 C5 1.490(8)
N3 C8 1.495(9)
N4 C11 1.469(9)
N5 C14 1.493(9)
N6 C17 1.469(9)
N7 C20 1.471(9)
N8 C23 1.509(9)
N9 C26 1.498(9)
N10 C29 1.469(10)
N11 C32 1.496(9)
N12 C35 1.496(9)
C1 C2 1.506(10)
C2 C3 1.557(11)
C4 C5 1.523(10)
C5 C6 1.522(12)
C7 C8 1.500(10)
C8 C9 1.548(10)
C10 C11 1.525(10)
C11 C12 1.552(11)
C13 C14 1.511(11)
C14 C15 1.540(11)
C16 C17 1.507(10)
C17 C18 1.557(10)
C19 C20 1.529(10)
C20 C21 1.555(10)
C22 C23 1.498(10)
C23 C24 1.560(11)
C25 C26 1.483(10)
C26 C27 1.509(10)
C28 C29 1.509(10)
C29 C30 1.551(10)
C31 C32 1.511(10)
C32 C33 1.545(11)
C34 C35 1.517(10)
C35 C36 1.550(10)
Rh5 N14 2.081(6)
Rh5 N13 2.088(6)
Rh5 N15 2.098(6)
Rh5 S13 2.326(2)
Rh5 S14 2.345(2)
Rh5 S15 2.352(2)
Rh6 N18 2.085(6)
Rh6 N17 2.107(6)
Rh6 N16 2.117(6)
Rh6 S16 2.339(2)
Rh6 S18 2.344(2)
Rh6 S17 2.348(2)
Rh7 N19 2.102(5)
Rh7 N21 2.107(6)
Rh7 N20 2.128(6)
Rh7 S21 2.331(2)
Rh7 S19 2.339(2)
Rh7 S20 2.3458(19)
Rh8 N23 2.092(7)
Rh8 N22 2.094(6)
Rh8 N24 2.125(6)
Rh8 S22 2.335(2)
Rh8 S23 2.3382(19)
Rh8 S24 2.349(2)
Zn5 O26 1.949(5)
Zn5 S13 2.318(2)
Zn5 S19 2.339(2)
Zn5 S16 2.352(2)
Zn5 Zn8 3.1469(11)
Zn6 O26 1.981(5)
Zn6 S17 2.332(2)
Zn6 S22 2.343(2)
Zn6 S14 2.364(2)
Zn7 O26 1.966(5)
Zn7 S20 2.341(2)
Zn7 S15 2.3463(19)
Zn7 S23 2.366(2)
Zn8 O26 1.953(4)
Zn8 S18 2.324(2)
Zn8 S21 2.346(2)
Zn8 S24 2.350(2)
S13 C37 1.844(7)
S14 C39 1.826(8)
S15 C41 1.859(8)
S16 C43 1.834(9)
S17 C45 1.840(8)
S18 C47 1.840(8)
S19 C49 1.832(8)
S20 C51 1.848(8)
S21 C53 1.827(8)
S22 C55 1.832(9)
S23 C57 1.830(9)
S24 C59 1.838(8)
N13 C38 1.494(10)
N14 C40 1.498(10)
N15 C42 1.467(11)
N16 C44 1.464(10)
N17 C46 1.457(11)
N18 C48 1.505(10)
N19 C50 1.482(9)
N20 C52 1.486(9)
N21 C54 1.495(9)
N22 C56B 1.43(3)
N22 C56A 1.519(14)
N23 C58B 1.48(2)
N23 C58A 1.490(13)
N24 C60 1.497(10)
C37 C38 1.490(12)
C39 C40 1.513(11)
C41 C42 1.497(11)
C43 C44 1.525(12)
C45 C46 1.529(12)
C47 C48 1.526(11)
C49 C50 1.508(11)
C51 C52 1.534(12)
C53 C54 1.526(11)
C55 C56B 1.42(3)
C55 C56A 1.427(17)
C57 C58B 1.33(2)
C57 C58A 1.490(14)
C59 C60 1.508(11)

loop_
_geom_hbond_atom_site_label_D
_geom_hbond_atom_site_label_H
_geom_hbond_atom_site_label_A
_geom_hbond_distance_DH
_geom_hbond_distance_HA
_geom_hbond_distance_DA
_geom_hbond_angle_DHA
_geom_hbond_site_symmetry_A
N1 H1 O2 0.92 2.25 2.726(8) 111.4 .
N1 H1A O18 0.92 2.08 2.856(8) 141.7 4_655
N2 H2 O86 0.92 2.03 2.929(18) 164.3 .
N2 H2A O18 0.92 2.12 2.892(8) 140.6 4_655
N3 H3A O50 0.92 1.95 2.855(9) 169.5 .
N4 H4A O60 0.92 2.17 2.910(9) 137.4 .
N5 H5 O65 0.92 2.34 3.246(10) 169.8 .
N5 H5A O52 0.92 2.33 3.101(10) 140.9 .
N5 H5A O34 0.92 2.49 3.297(9) 146.2 .
N6 H6 O68 0.92 2.27 3.182(10) 170.4 .
N6 H6A O34 0.92 2.49 3.173(9) 130.9 .
N7 H7 O78 0.92 2.51 3.430(14) 175.9 .
N7 H7A O4A 0.92 2.25 3.083(14) 149.6 4_645
N7 H7A O90B 0.92 2.40 3.15(3) 138.5 4_645
N8 H8 O37 0.92 2.59 3.140(8) 118.9 .
N8 H8A O4B 0.92 1.74 2.625(16) 160.4 4_645
N8 H8A O4A 0.92 2.22 3.054(19) 150.8 4_645
N9 H9 O77 0.92 2.22 3.125(10) 168.1 .
N9 H9A O4A 0.92 2.01 2.865(13) 154.4 4_645
N9 H9A O4B 0.92 2.21 3.03(2) 147.8 4_645
N10 H10 O48 0.92 2.52 3.337(9) 147.7 .
N10 H10A O13 0.92 2.01 2.871(8) 155.9 3_456
N11 H11 O36 0.92 2.37 3.171(10) 145.6 .
N11 H11A O12 0.92 2.10 2.969(8) 157.4 3_456
N11 H11A O13 0.92 2.55 3.314(8) 140.1 3_456
N12 H12 O57 0.92 2.28 3.130(9) 154.3 .
N12 H12A O12 0.92 2.22 3.059(8) 151.5 3_456
N13 H13B O31 0.92 2.08 2.974(9) 162.0 .
N13 H13C O8 0.92 2.26 3.106(8) 152.2 3_466
N13 H13C O54 0.92 2.55 3.067(10) 116.1 .
N14 H14A O9 0.92 1.88 2.781(9) 165.8 3_466
N14 H14B O23 0.92 2.18 3.050(9) 156.6 2_565
N15 H15 O67 0.92 2.50 3.358(11) 155.1 .
N15 H15 O23 0.92 2.54 3.032(9) 113.6 2_565
N15 H15A O54 0.92 2.35 3.208(10) 155.9 .
N16 H16B O58 0.92 2.32 3.219(10) 166.5 4_656
N16 H16C O43 0.92 2.15 3.022(9) 158.4 3_566
N17 H17A O69 0.92 2.38 3.179(11) 145.2 3_566
N17 H17B O40 0.92 2.31 3.084(10) 141.3 4_656
N18 H18 O27 0.92 2.08 2.952(9) 158.5 1_565
N18 H18A O21 0.92 2.08 2.924(8) 151.4 3_566
N19 H19B O2 0.92 2.19 3.008(9) 148.2 4_655
N19 H19C O16 0.92 2.07 2.954(9) 161.5 4_655
N20 H20A O35 0.92 2.20 3.050(8) 154.1 .
N20 H20B O47 0.92 2.35 3.183(9) 150.5 .
N21 H21 O56 0.92 2.25 3.041(9) 144.4 .
N21 H21A O16 0.92 2.33 3.159(9) 150.2 4_655
N21 H21A O17 0.92 2.45 3.217(10) 141.5 4_655
N22 H22B O29 0.92 2.29 3.112(9) 149.2 .
N22 H22E O30 0.92 2.30 3.125(9) 148.9 .
N22 H22C O83 0.92 2.23 3.141(14) 170.5 .
N22 H22B O29 0.92 2.29 3.112(9) 149.2 .
N22 H22E O30 0.92 2.30 3.125(9) 148.9 .
N22 H22C O83 0.92 2.23 3.141(14) 170.5 .
N23 H23D O30 0.92 2.32 3.208(9) 161.7 .
N23 H23C O15 0.92 2.36 3.100(8) 137.5 2_665
N23 H23C O15 0.92 2.36 3.100(8) 137.5 2_665
N23 H23D O30 0.92 2.32 3.208(9) 161.7 .
N24 H24 O46 0.92 2.19 3.039(10) 152.1 .
N24 H24A O14 0.92 2.17 3.015(10) 152.7 2_665

loop_
_geom_torsion_atom_site_label_1
_geom_torsion_atom_site_label_2
_geom_torsion_atom_site_label_3
_geom_torsion_atom_site_label_4
_geom_torsion
N2 Rh1 S1 C1 -108.9(3)
N1 Rh1 S1 C1 -17.4(3)
S3 Rh1 S1 C1 70.1(3)
S2 Rh1 S1 C1 166.4(3)
N2 Rh1 S1 Zn1 145.78(17)
N1 Rh1 S1 Zn1 -122.80(18)
S3 Rh1 S1 Zn1 -35.24(9)
S2 Rh1 S1 Zn1 61.06(9)
O1 Zn1 S1 C1 -131.9(3)
S4 Zn1 S1 C1 108.4(3)
S7 Zn1 S1 C1 -10.5(3)
O1 Zn1 S1 Rh1 -29.57(18)
S4 Zn1 S1 Rh1 -149.25(8)
S7 Zn1 S1 Rh1 91.81(9)
N3 Rh1 S2 C4 -103.9(3)
N2 Rh1 S2 C4 -11.9(3)
S3 Rh1 S2 C4 171.6(2)
S1 Rh1 S2 C4 76.7(2)
N3 Rh1 S2 Zn2 147.94(18)
N2 Rh1 S2 Zn2 -120.06(18)
S3 Rh1 S2 Zn2 63.39(9)
S1 Rh1 S2 Zn2 -31.48(10)
O1 Zn2 S2 C4 -137.2(3)
S10 Zn2 S2 C4 103.1(3)
S5 Zn2 S2 C4 -19.4(3)
O1 Zn2 S2 Rh1 -32.52(18)
S10 Zn2 S2 Rh1 -152.25(8)
S5 Zn2 S2 Rh1 85.24(10)
N3 Rh1 S3 C7 -7.2(3)
N1 Rh1 S3 C7 -98.9(3)
S2 Rh1 S3 C7 78.9(3)
S1 Rh1 S3 C7 176.0(3)
N3 Rh1 S3 Zn3 -116.01(17)
N1 Rh1 S3 Zn3 152.25(17)
S2 Rh1 S3 Zn3 -29.96(9)
S1 Rh1 S3 Zn3 67.19(8)
O1 Zn3 S3 C7 -137.9(3)
S11 Zn3 S3 C7 -17.5(3)
S8 Zn3 S3 C7 103.3(3)
O1 Zn3 S3 Rh1 -32.20(17)
S11 Zn3 S3 Rh1 88.23(9)
S8 Zn3 S3 Rh1 -151.01(7)
N4 Rh2 S4 C10 -10.0(3)
N6 Rh2 S4 C10 -101.2(3)
S6 Rh2 S4 C10 173.5(3)
S5 Rh2 S4 C10 78.6(3)
N4 Rh2 S4 Zn1 -116.85(18)
N6 Rh2 S4 Zn1 151.99(19)
S6 Rh2 S4 Zn1 66.66(9)
S5 Rh2 S4 Zn1 -28.21(9)
O1 Zn1 S4 C10 -142.6(3)
S1 Zn1 S4 C10 -19.8(3)
S7 Zn1 S4 C10 98.6(3)
O1 Zn1 S4 Rh2 -38.04(18)
S1 Zn1 S4 Rh2 84.84(10)
S7 Zn1 S4 Rh2 -156.79(8)
N5 Rh2 S5 C13 -8.3(3)
N4 Rh2 S5 C13 -99.4(3)
S6 Rh2 S5 C13 80.9(3)
S4 Rh2 S5 C13 175.6(3)
N5 Rh2 S5 Zn2 -117.4(2)
N4 Rh2 S5 Zn2 151.55(18)
S6 Rh2 S5 Zn2 -28.12(9)
S4 Rh2 S5 Zn2 66.59(9)
O1 Zn2 S5 C13 -143.5(3)
S2 Zn2 S5 C13 98.8(3)
S10 Zn2 S5 C13 -21.5(3)
O1 Zn2 S5 Rh2 -38.70(17)
S2 Zn2 S5 Rh2 -156.41(8)
S10 Zn2 S5 Rh2 83.25(9)
N5 Rh2 S6 C16 -101.5(3)
N6 Rh2 S6 C16 -10.7(3)
S5 Rh2 S6 C16 173.2(2)
S4 Rh2 S6 C16 79.5(2)
N5 Rh2 S6 Zn4 151.77(18)
N6 Rh2 S6 Zn4 -117.41(19)
S5 Rh2 S6 Zn4 66.47(9)
S4 Rh2 S6 Zn4 -27.20(9)
O1 Zn4 S6 C16 -141.1(3)
S9 Zn4 S6 C16 -25.2(3)
S12 Zn4 S6 C16 98.4(3)
O1 Zn4 S6 Rh2 -37.74(16)
S9 Zn4 S6 Rh2 78.21(9)
S12 Zn4 S6 Rh2 -158.22(7)
N8 Rh3 S7 C19 -102.9(3)
N7 Rh3 S7 C19 -13.3(3)
S8 Rh3 S7 C19 171.9(3)
S9 Rh3 S7 C19 75.8(3)
N8 Rh3 S7 Zn1 151.49(18)
N7 Rh3 S7 Zn1 -118.90(18)
S8 Rh3 S7 Zn1 66.30(8)
S9 Rh3 S7 Zn1 -29.81(8)
O1 Zn1 S7 C19 -137.7(3)
S4 Zn1 S7 C19 -22.1(3)
S1 Zn1 S7 C19 100.3(3)
O1 Zn1 S7 Rh3 -34.77(17)
S4 Zn1 S7 Rh3 80.86(9)
S1 Zn1 S7 Rh3 -156.70(7)
N9 Rh3 S8 C22 -110.9(3)
N8 Rh3 S8 C22 -19.3(3)
S7 Rh3 S8 C22 68.9(3)
S9 Rh3 S8 C22 164.0(3)
N9 Rh3 S8 Zn3 146.33(17)
N8 Rh3 S8 Zn3 -122.1(2)
S7 Rh3 S8 Zn3 -33.87(9)
S9 Rh3 S8 Zn3 61.18(9)
O1 Zn3 S8 C22 -133.8(3)
S11 Zn3 S8 C22 106.9(3)
S3 Zn3 S8 C22 -14.8(3)
O1 Zn3 S8 Rh3 -32.14(17)
S11 Zn3 S8 Rh3 -151.48(8)
S3 Zn3 S8 Rh3 86.82(9)
N9 Rh3 S9 C25 -6.1(3)
N7 Rh3 S9 C25 -96.2(3)
S7 Rh3 S9 C25 178.5(2)
S8 Rh3 S9 C25 84.3(2)
N9 Rh3 S9 Zn4 -115.68(17)
N7 Rh3 S9 Zn4 154.17(18)
S7 Rh3 S9 Zn4 68.93(9)
S8 Rh3 S9 Zn4 -25.33(9)
O1 Zn4 S9 C25 -145.2(3)
S6 Zn4 S9 C25 98.2(3)
S12 Zn4 S9 C25 -21.3(3)
O1 Zn4 S9 Rh3 -39.69(17)
S6 Zn4 S9 Rh3 -156.28(8)
S12 Zn4 S9 Rh3 84.27(10)
O1 Zn2 S10 C28 -134.1(3)
S2 Zn2 S10 C28 -15.1(3)
S5 Zn2 S10 C28 104.6(3)
O1 Zn2 S10 Rh4 -30.44(17)
S2 Zn2 S10 Rh4 88.55(9)
S5 Zn2 S10 Rh4 -151.75(8)
N12 Rh4 S10 C28 -104.0(3)
N10 Rh4 S10 C28 -11.9(3)
S12 Rh4 S10 C28 170.5(2)
S11 Rh4 S10 C28 75.2(2)
N12 Rh4 S10 Zn2 149.71(17)
N10 Rh4 S10 Zn2 -118.22(18)
S12 Rh4 S10 Zn2 64.18(9)
S11 Rh4 S10 Zn2 -31.11(9)
O1 Zn3 S11 C31 -132.8(3)
S8 Zn3 S11 C31 -13.9(3)
S3 Zn3 S11 C31 107.0(3)
O1 Zn3 S11 Rh4 -29.07(19)
S8 Zn3 S11 Rh4 89.85(10)
S3 Zn3 S11 Rh4 -149.25(8)
N11 Rh4 S11 C31 -15.4(3)
N10 Rh4 S11 C31 -106.5(3)
S12 Rh4 S11 C31 72.6(3)
S10 Rh4 S11 C31 169.3(2)
N11 Rh4 S11 Zn3 -123.43(18)
N10 Rh4 S11 Zn3 145.40(19)
S12 Rh4 S11 Zn3 -35.50(10)
S10 Rh4 S11 Zn3 61.20(10)
N12 Rh4 S12 C34 -12.2(3)
N11 Rh4 S12 C34 -101.0(3)
S10 Rh4 S12 C34 76.5(3)
S11 Rh4 S12 C34 173.7(3)
N12 Rh4 S12 Zn4 -121.01(18)
N11 Rh4 S12 Zn4 150.22(17)
S10 Rh4 S12 Zn4 -32.34(9)
S11 Rh4 S12 Zn4 64.86(9)
O1 Zn4 S12 C34 -135.3(3)
S9 Zn4 S12 C34 103.3(3)
S6 Zn4 S12 C34 -17.2(3)
O1 Zn4 S12 Rh4 -31.58(18)
S9 Zn4 S12 Rh4 -153.01(7)
S6 Zn4 S12 Rh4 86.58(9)
S2 Zn2 O1 Zn3 -43.0(2)
S10 Zn2 O1 Zn3 76.3(2)
S5 Zn2 O1 Zn3 -160.19(17)
S2 Zn2 O1 Zn4 -162.64(16)
S10 Zn2 O1 Zn4 -43.4(2)
S5 Zn2 O1 Zn4 80.1(2)
S2 Zn2 O1 Zn1 76.3(2)
S10 Zn2 O1 Zn1 -164.45(15)
S5 Zn2 O1 Zn1 -40.9(2)
S11 Zn3 O1 Zn2 -44.6(3)
S8 Zn3 O1 Zn2 -163.87(17)
S3 Zn3 O1 Zn2 76.8(2)
S11 Zn3 O1 Zn4 75.2(2)
S8 Zn3 O1 Zn4 -44.1(2)
S3 Zn3 O1 Zn4 -163.50(15)
S11 Zn3 O1 Zn1 -164.60(16)
S8 Zn3 O1 Zn1 76.1(2)
S3 Zn3 O1 Zn1 -43.2(2)
S9 Zn4 O1 Zn2 -157.12(16)
S6 Zn4 O1 Zn2 -40.0(2)
S12 Zn4 O1 Zn2 77.6(2)
S9 Zn4 O1 Zn3 81.4(2)
S6 Zn4 O1 Zn3 -161.46(15)
S12 Zn4 O1 Zn3 -43.9(2)
S9 Zn4 O1 Zn1 -37.1(3)
S6 Zn4 O1 Zn1 80.0(2)
S12 Zn4 O1 Zn1 -162.36(16)
S4 Zn1 O1 Zn2 79.5(2)
S1 Zn1 O1 Zn2 -44.5(2)
S7 Zn1 O1 Zn2 -163.60(15)
S4 Zn1 O1 Zn3 -159.06(17)
S1 Zn1 O1 Zn3 76.9(2)
S7 Zn1 O1 Zn3 -42.2(2)
S4 Zn1 O1 Zn4 -40.2(3)
S1 Zn1 O1 Zn4 -164.19(17)
S7 Zn1 O1 Zn4 76.7(2)
N3 Rh1 N1 C2 175.1(5)
N2 Rh1 N1 C2 83.4(5)
S3 Rh1 N1 C2 -100.0(5)
S1 Rh1 N1 C2 -5.7(5)
N3 Rh1 N2 C5 69.1(5)
N1 Rh1 N2 C5 160.7(5)
S2 Rh1 N2 C5 -17.3(4)
S1 Rh1 N2 C5 -114.1(5)
N2 Rh1 N3 C8 158.4(5)
N1 Rh1 N3 C8 67.0(5)
S3 Rh1 N3 C8 -20.8(4)
S2 Rh1 N3 C8 -116.9(4)
N5 Rh2 N4 C11 161.4(5)
N6 Rh2 N4 C11 70.6(5)
S5 Rh2 N4 C11 -113.3(4)
S4 Rh2 N4 C11 -19.9(4)
N4 Rh2 N5 C14 67.4(5)
N6 Rh2 N5 C14 158.6(5)
S6 Rh2 N5 C14 -116.1(5)
S5 Rh2 N5 C14 -21.5(5)
N5 Rh2 N6 C17 69.8(5)
N4 Rh2 N6 C17 160.8(5)
S6 Rh2 N6 C17 -19.8(5)
S4 Rh2 N6 C17 -114.2(5)
N9 Rh3 N7 C20 166.0(5)
N8 Rh3 N7 C20 74.3(5)
S7 Rh3 N7 C20 -14.2(5)
S9 Rh3 N7 C20 -108.9(5)
N9 Rh3 N8 C23 85.9(5)
N7 Rh3 N8 C23 176.0(5)
S7 Rh3 N8 C23 -98.7(5)
S8 Rh3 N8 C23 -4.8(5)
N8 Rh3 N9 C26 156.3(4)
N7 Rh3 N9 C26 66.8(5)
S8 Rh3 N9 C26 -118.4(4)
S9 Rh3 N9 C26 -22.7(4)
N12 Rh4 N10 C29 72.7(5)
N11 Rh4 N10 C29 161.3(5)
S10 Rh4 N10 C29 -16.3(5)
S11 Rh4 N10 C29 -113.2(5)
N12 Rh4 N11 C32 168.0(5)
N10 Rh4 N11 C32 76.0(5)
S12 Rh4 N11 C32 -106.4(4)
S11 Rh4 N11 C32 -11.7(4)
N11 Rh4 N12 C35 72.5(5)
N10 Rh4 N12 C35 163.4(5)
S12 Rh4 N12 C35 -15.9(4)
S10 Rh4 N12 C35 -112.1(5)
Rh1 S1 C1 C2 41.0(6)
Zn1 S1 C1 C2 155.9(5)
Rh1 N1 C2 C1 33.6(8)
Rh1 N1 C2 C3 152.8(5)
S1 C1 C2 N1 -50.5(8)
S1 C1 C2 C3 -171.7(5)
N1 C2 C3 O3 159.1(7)
C1 C2 C3 O3 -80.3(9)
N1 C2 C3 O2 -25.4(10)
C1 C2 C3 O2 95.1(8)
Rh1 S2 C4 C5 40.1(5)
Zn2 S2 C4 C5 158.5(4)
Rh1 N2 C5 C6 172.2(6)
Rh1 N2 C5 C4 47.4(7)
S2 C4 C5 N2 -58.1(7)
S2 C4 C5 C6 176.7(5)
N2 C5 C6 O5 -166.5(8)
C4 C5 C6 O5 -44.7(12)
N2 C5 C6 O4A 37.3(15)
C4 C5 C6 O4A 159.2(13)
N2 C5 C6 O4B -23.8(18)
C4 C5 C6 O4B 98.0(17)
Rh1 S3 C7 C8 34.6(5)
Zn3 S3 C7 C8 152.2(5)
Rh1 N3 C8 C7 49.4(6)
Rh1 N3 C8 C9 172.2(5)
S3 C7 C8 N3 -55.4(7)
S3 C7 C8 C9 -178.7(5)
N3 C8 C9 O7 152.7(7)
C7 C8 C9 O7 -85.4(9)
N3 C8 C9 O6 -28.4(10)
C7 C8 C9 O6 93.6(9)
Rh2 S4 C10 C11 37.9(5)
Zn1 S4 C10 C11 156.1(5)
Rh2 N4 C11 C10 51.4(7)
Rh2 N4 C11 C12 173.6(5)
S4 C10 C11 N4 -60.1(7)
S4 C10 C11 C12 175.7(5)
N4 C11 C12 O8 -19.9(10)
C10 C11 C12 O8 102.4(9)
N4 C11 C12 O9 159.7(7)
C10 C11 C12 O9 -77.9(9)
Rh2 S5 C13 C14 37.2(6)
Zn2 S5 C13 C14 153.5(5)
Rh2 N5 C14 C13 51.8(7)
Rh2 N5 C14 C15 173.2(5)
S5 C13 C14 N5 -58.8(7)
S5 C13 C14 C15 178.3(6)
N5 C14 C15 O11 153.7(8)
C13 C14 C15 O11 -86.0(10)
N5 C14 C15 O10 -24.6(11)
C13 C14 C15 O10 95.6(10)
Rh2 S6 C16 C17 39.9(5)
Zn4 S6 C16 C17 156.3(4)
Rh2 N6 C17 C16 52.4(7)
Rh2 N6 C17 C18 177.2(5)
S6 C16 C17 N6 -62.3(6)
S6 C16 C17 C18 172.0(5)
N6 C17 C18 O12 -7.7(11)
C16 C17 C18 O12 115.6(8)
N6 C17 C18 O13 167.6(7)
C16 C17 C18 O13 -69.1(9)
Rh3 S7 C19 C20 39.6(5)
Zn1 S7 C19 C20 154.4(5)
Rh3 N7 C20 C19 43.6(7)
Rh3 N7 C20 C21 163.8(5)
S7 C19 C20 N7 -56.1(7)
S7 C19 C20 C21 -177.9(5)
N7 C20 C21 O14 -8.7(10)
C19 C20 C21 O14 111.7(8)
N7 C20 C21 O15 171.4(7)
C19 C20 C21 O15 -68.2(9)
Rh3 S8 C22 C23 43.6(6)
Zn3 S8 C22 C23 160.6(5)
S8 C22 C23 N8 -53.7(8)
S8 C22 C23 C24 -175.5(6)
Rh3 N8 C23 C22 35.0(8)
Rh3 N8 C23 C24 156.7(5)
C22 C23 C24 O16 117.8(9)
N8 C23 C24 O16 -4.7(11)
C22 C23 C24 O17 -58.2(10)
N8 C23 C24 O17 179.4(7)
Rh3 S9 C25 C26 35.1(5)
Zn4 S9 C25 C26 153.2(5)
S9 C25 C26 N9 -58.1(7)
S9 C25 C26 C27 172.3(5)
Rh3 N9 C26 C25 52.0(6)
Rh3 N9 C26 C27 -176.6(4)
C25 C26 C27 O18 142.2(7)
N9 C26 C27 O18 14.8(9)
C25 C26 C27 O19 -41.0(10)
N9 C26 C27 O19 -168.4(6)
Zn2 S10 C28 C29 156.0(5)
Rh4 S10 C28 C29 39.1(5)
Rh4 N10 C29 C28 46.5(7)
Rh4 N10 C29 C30 169.6(5)
S10 C28 C29 N10 -57.2(7)
S10 C28 C29 C30 178.6(5)
N10 C29 C30 O21 -176.5(8)
C28 C29 C30 O21 -54.2(10)
N10 C29 C30 O20 2.2(10)
C28 C29 C30 O20 124.4(8)
Zn3 S11 C31 C32 159.6(5)
Rh4 S11 C31 C32 41.9(5)
Rh4 N11 C32 C31 42.4(7)
Rh4 N11 C32 C33 168.4(5)
S11 C31 C32 N11 -57.3(7)
S11 C31 C32 C33 177.1(5)
N11 C32 C33 O22 12.9(10)
C31 C32 C33 O22 137.2(7)
N11 C32 C33 O23 -166.0(7)
C31 C32 C33 O23 -41.7(10)
Rh4 S12 C34 C35 39.5(6)
Zn4 S12 C34 C35 154.6(5)
Rh4 N12 C35 C34 46.0(7)
Rh4 N12 C35 C36 170.9(5)
S12 C34 C35 N12 -57.2(7)
S12 C34 C35 C36 178.3(5)
N12 C35 C36 O25 -157.3(7)
C34 C35 C36 O25 -34.6(11)
N12 C35 C36 O24 25.1(10)
C34 C35 C36 O24 147.8(8)
S13 Zn5 Zn8 O26 27.7(3)
S19 Zn5 Zn8 O26 -109.3(3)
S16 Zn5 Zn8 O26 137.3(3)
O26 Zn5 Zn8 S18 -107.2(3)
S13 Zn5 Zn8 S18 -79.49(11)
S19 Zn5 Zn8 S18 143.48(8)
S16 Zn5 Zn8 S18 30.16(8)
O26 Zn5 Zn8 S21 142.9(3)
S13 Zn5 Zn8 S21 170.63(11)
S19 Zn5 Zn8 S21 33.60(8)
S16 Zn5 Zn8 S21 -79.73(8)
O26 Zn5 Zn8 S24 28.9(3)
S13 Zn5 Zn8 S24 56.56(15)
S19 Zn5 Zn8 S24 -80.47(12)
S16 Zn5 Zn8 S24 166.20(11)
O26 Zn5 S13 C37 -147.4(3)
S19 Zn5 S13 C37 -29.7(3)
S16 Zn5 S13 C37 93.1(3)
Zn8 Zn5 S13 C37 -164.1(3)
O26 Zn5 S13 Rh5 -39.70(18)
S19 Zn5 S13 Rh5 78.02(10)
S16 Zn5 S13 Rh5 -159.23(8)
Zn8 Zn5 S13 Rh5 -56.40(14)
N14 Rh5 S13 C37 -98.8(3)
N13 Rh5 S13 C37 -6.4(3)
S14 Rh5 S13 C37 176.1(3)
S15 Rh5 S13 C37 83.1(3)
N14 Rh5 S13 Zn5 152.07(19)
N13 Rh5 S13 Zn5 -115.5(2)
S14 Rh5 S13 Zn5 67.01(10)
S15 Rh5 S13 Zn5 -26.06(10)
N14 Rh5 S14 C39 0.7(3)
N15 Rh5 S14 C39 -88.9(3)
S13 Rh5 S14 C39 87.8(3)
S15 Rh5 S14 C39 -173.8(3)
N14 Rh5 S14 Zn6 -111.78(19)
N15 Rh5 S14 Zn6 158.7(2)
S13 Rh5 S14 Zn6 -24.64(10)
S15 Rh5 S14 Zn6 73.74(9)
O26 Zn6 S14 C39 -149.2(3)
S17 Zn6 S14 C39 -30.2(3)
S22 Zn6 S14 C39 94.6(3)
O26 Zn6 S14 Rh5 -41.87(17)
S17 Zn6 S14 Rh5 77.06(10)
S22 Zn6 S14 Rh5 -158.15(8)
O26 Zn7 S15 C41 -136.2(3)
S20 Zn7 S15 C41 105.5(3)
S23 Zn7 S15 C41 -17.1(3)
O26 Zn7 S15 Rh5 -34.77(17)
S20 Zn7 S15 Rh5 -153.06(8)
S23 Zn7 S15 Rh5 84.34(10)
N13 Rh5 S15 C41 -109.7(3)
N15 Rh5 S15 C41 -17.9(3)
S13 Rh5 S15 C41 167.5(3)
S14 Rh5 S15 C41 72.3(3)
N13 Rh5 S15 Zn7 144.72(19)
N15 Rh5 S15 Zn7 -123.4(2)
S13 Rh5 S15 Zn7 61.98(9)
S14 Rh5 S15 Zn7 -33.26(9)
N18 Rh6 S16 C43 -108.9(3)
N16 Rh6 S16 C43 -15.8(3)
S18 Rh6 S16 C43 167.6(3)
S17 Rh6 S16 C43 70.3(3)
N18 Rh6 S16 Zn5 143.8(2)
N16 Rh6 S16 Zn5 -123.2(2)
S18 Rh6 S16 Zn5 60.19(9)
S17 Rh6 S16 Zn5 -37.09(9)
O26 Zn5 S16 C43 -131.7(3)
S13 Zn5 S16 C43 -15.6(3)
S19 Zn5 S16 C43 104.4(3)
Zn8 Zn5 S16 C43 -157.3(3)
O26 Zn5 S16 Rh6 -28.84(17)
S13 Zn5 S16 Rh6 87.20(9)
S19 Zn5 S16 Rh6 -152.72(8)
Zn8 Zn5 S16 Rh6 -54.50(8)
O26 Zn6 S17 C45 -144.9(3)
S22 Zn6 S17 C45 -28.4(3)
S14 Zn6 S17 C45 98.5(3)
O26 Zn6 S17 Rh6 -38.08(17)
S22 Zn6 S17 Rh6 78.42(10)
S14 Zn6 S17 Rh6 -154.69(8)
N17 Rh6 S17 C45 1.3(4)
N16 Rh6 S17 C45 -91.4(4)
S16 Rh6 S17 C45 -176.3(3)
S18 Rh6 S17 C45 86.3(3)
N17 Rh6 S17 Zn6 -111.1(2)
N16 Rh6 S17 Zn6 156.3(2)
S16 Rh6 S17 Zn6 71.38(9)
S18 Rh6 S17 Zn6 -26.05(9)
O26 Zn8 S18 C47 -145.4(3)
S21 Zn8 S18 C47 -25.9(3)
S24 Zn8 S18 C47 96.5(3)
Zn5 Zn8 S18 C47 -109.4(3)
O26 Zn8 S18 Rh6 -36.80(17)
S21 Zn8 S18 Rh6 82.71(10)
S24 Zn8 S18 Rh6 -154.90(8)
Zn5 Zn8 S18 Rh6 -0.79(9)
N18 Rh6 S18 C47 -4.0(3)
N17 Rh6 S18 C47 -98.8(4)
S16 Rh6 S18 C47 81.9(3)
S17 Rh6 S18 C47 177.0(3)
N18 Rh6 S18 Zn8 -115.14(19)
N17 Rh6 S18 Zn8 150.0(2)
S16 Rh6 S18 Zn8 -29.22(10)
S17 Rh6 S18 Zn8 65.82(10)
O26 Zn5 S19 C49 -143.1(3)
S13 Zn5 S19 C49 100.3(3)
S16 Zn5 S19 C49 -17.5(3)
Zn8 Zn5 S19 C49 -107.0(3)
O26 Zn5 S19 Rh7 -38.44(17)
S13 Zn5 S19 Rh7 -154.99(8)
S16 Zn5 S19 Rh7 87.22(10)
Zn8 Zn5 S19 Rh7 -2.29(9)
N19 Rh7 S19 C49 -10.1(3)
N20 Rh7 S19 C49 -103.2(3)
S21 Rh7 S19 C49 78.6(3)
S20 Rh7 S19 C49 172.3(3)
N19 Rh7 S19 Zn5 -118.66(19)
N20 Rh7 S19 Zn5 148.20(18)
S21 Rh7 S19 Zn5 -29.95(9)
S20 Rh7 S19 Zn5 63.68(9)
O26 Zn7 S20 C51 -150.8(3)
S15 Zn7 S20 C51 -30.1(3)
S23 Zn7 S20 C51 94.0(3)
O26 Zn7 S20 Rh7 -42.83(16)
S15 Zn7 S20 Rh7 77.80(10)
S23 Zn7 S20 Rh7 -158.07(8)
N21 Rh7 S20 C51 -91.0(3)
N20 Rh7 S20 C51 0.6(4)
S21 Rh7 S20 C51 -176.5(3)
S19 Rh7 S20 C51 88.4(3)
N21 Rh7 S20 Zn7 157.37(19)
N20 Rh7 S20 Zn7 -111.04(19)
S21 Rh7 S20 Zn7 71.83(9)
S19 Rh7 S20 Zn7 -23.27(9)
N19 Rh7 S21 C53 -101.9(3)
N21 Rh7 S21 C53 -11.4(3)
S19 Rh7 S21 C53 173.5(3)
S20 Rh7 S21 C53 76.3(3)
N19 Rh7 S21 Zn8 151.98(18)
N21 Rh7 S21 Zn8 -117.58(19)
S19 Rh7 S21 Zn8 67.39(9)
S20 Rh7 S21 Zn8 -29.85(9)
O26 Zn8 S21 C53 -141.3(3)
S18 Zn8 S21 C53 101.5(3)
S24 Zn8 S21 C53 -19.3(3)
Zn5 Zn8 S21 C53 -163.6(3)
O26 Zn8 S21 Rh7 -38.40(18)
S18 Zn8 S21 Rh7 -155.60(8)
S24 Zn8 S21 Rh7 83.58(10)
Zn5 Zn8 S21 Rh7 -60.67(7)
N22 Rh8 S22 C55 -1.7(4)
N24 Rh8 S22 C55 -93.2(4)
S23 Rh8 S22 C55 86.2(4)
S24 Rh8 S22 C55 -178.0(4)
N22 Rh8 S22 Zn6 -114.60(19)
N24 Rh8 S22 Zn6 153.9(2)
S23 Rh8 S22 Zn6 -26.67(10)
S24 Rh8 S22 Zn6 69.14(10)
O26 Zn6 S22 C55 -148.2(4)
S17 Zn6 S22 C55 93.7(4)
S14 Zn6 S22 C55 -32.7(4)
O26 Zn6 S22 Rh8 -40.11(17)
S17 Zn6 S22 Rh8 -158.22(8)
S14 Zn6 S22 Rh8 75.37(11)
N23 Rh8 S23 C57 -9.9(4)
N22 Rh8 S23 C57 -101.8(4)
S22 Rh8 S23 C57 173.8(3)
S24 Rh8 S23 C57 78.1(3)
N23 Rh8 S23 Zn7 -117.8(2)
N22 Rh8 S23 Zn7 150.3(2)
S22 Rh8 S23 Zn7 65.79(10)
S24 Rh8 S23 Zn7 -29.86(10)
O26 Zn7 S23 C57 -141.4(3)
S20 Zn7 S23 C57 -26.6(3)
S15 Zn7 S23 C57 97.5(3)
O26 Zn7 S23 Rh8 -36.67(16)
S20 Zn7 S23 Rh8 78.15(10)
S15 Zn7 S23 Rh8 -157.73(8)
N23 Rh8 S24 C59 -103.0(3)
N24 Rh8 S24 C59 -10.2(3)
S22 Rh8 S24 C59 76.8(3)
S23 Rh8 S24 C59 172.5(3)
N23 Rh8 S24 Zn8 150.10(18)
N24 Rh8 S24 Zn8 -117.1(2)
S22 Rh8 S24 Zn8 -30.14(10)
S23 Rh8 S24 Zn8 65.56(10)
O26 Zn8 S24 C59 -139.3(3)
S18 Zn8 S24 C59 -23.4(3)
S21 Zn8 S24 C59 98.6(3)
Zn5 Zn8 S24 C59 -156.9(3)
O26 Zn8 S24 Rh8 -35.23(18)
S18 Zn8 S24 Rh8 80.60(10)
S21 Zn8 S24 Rh8 -157.35(8)
Zn5 Zn8 S24 Rh8 -52.88(15)
N14 Rh5 N13 C38 121.5(5)
N15 Rh5 N13 C38 -148.8(5)
S13 Rh5 N13 C38 34.3(5)
S15 Rh5 N13 C38 -63.9(5)
N13 Rh5 N14 C40 -151.4(5)
N15 Rh5 N14 C40 116.7(5)
S13 Rh5 N14 C40 -68.7(5)
S14 Rh5 N14 C40 26.3(5)
N14 Rh5 N15 C42 173.4(6)
N13 Rh5 N15 C42 81.3(6)
S14 Rh5 N15 C42 -101.3(5)
S15 Rh5 N15 C42 -9.0(5)
N18 Rh6 N16 C44 75.5(6)
N17 Rh6 N16 C44 170.0(6)
S16 Rh6 N16 C44 -11.0(5)
S17 Rh6 N16 C44 -105.5(5)
N18 Rh6 N17 C46 -154.3(6)
N16 Rh6 N17 C46 112.8(6)
S18 Rh6 N17 C46 -70.6(6)
S17 Rh6 N17 C46 26.6(6)
N17 Rh6 N18 C48 116.8(5)
N16 Rh6 N18 C48 -150.7(5)
S16 Rh6 N18 C48 -65.7(5)
S18 Rh6 N18 C48 31.6(5)
N21 Rh7 N19 C50 160.9(5)
N20 Rh7 N19 C50 69.5(5)
S21 Rh7 N19 C50 -113.4(5)
S19 Rh7 N19 C50 -18.6(5)
N19 Rh7 N20 C52 -154.9(5)
N21 Rh7 N20 C52 114.7(5)
S19 Rh7 N20 C52 -70.3(5)
S20 Rh7 N20 C52 26.8(5)
N19 Rh7 N21 C54 71.1(5)
N20 Rh7 N21 C54 164.1(5)
S21 Rh7 N21 C54 -18.0(5)
S20 Rh7 N21 C54 -111.2(5)
N23 Rh8 N22 C56B 163(2)
N24 Rh8 N22 C56B 70(2)
S22 Rh8 N22 C56B -17.4(19)
S23 Rh8 N22 C56B -112.8(19)
N23 Rh8 N22 C56A -154.0(8)
N24 Rh8 N22 C56A 113.3(8)
S22 Rh8 N22 C56A 26.0(7)
S23 Rh8 N22 C56A -69.4(8)
N22 Rh8 N23 C58B 114.6(12)
N24 Rh8 N23 C58B -154.0(12)
S23 Rh8 N23 C58B 26.4(12)
S24 Rh8 N23 C58B -69.1(12)
N22 Rh8 N23 C58A 72.9(8)
N24 Rh8 N23 C58A 164.2(8)
S23 Rh8 N23 C58A -15.4(7)
S24 Rh8 N23 C58A -110.9(8)
N23 Rh8 N24 C60 69.7(6)
N22 Rh8 N24 C60 161.5(6)
S22 Rh8 N24 C60 -113.9(5)
S24 Rh8 N24 C60 -18.5(5)
S13 Zn5 O26 Zn8 -162.07(17)
S19 Zn5 O26 Zn8 79.7(2)
S16 Zn5 O26 Zn8 -46.9(2)
S13 Zn5 O26 Zn7 79.6(2)
S19 Zn5 O26 Zn7 -38.7(2)
S16 Zn5 O26 Zn7 -165.24(15)
Zn8 Zn5 O26 Zn7 -118.4(3)
S13 Zn5 O26 Zn6 -40.6(2)
S19 Zn5 O26 Zn6 -158.85(16)
S16 Zn5 O26 Zn6 74.6(2)
Zn8 Zn5 O26 Zn6 121.4(3)
S18 Zn8 O26 Zn5 80.6(2)
S21 Zn8 O26 Zn5 -39.4(3)
S24 Zn8 O26 Zn5 -162.18(16)
S18 Zn8 O26 Zn7 -159.87(16)
S21 Zn8 O26 Zn7 80.2(2)
S24 Zn8 O26 Zn7 -42.6(2)
Zn5 Zn8 O26 Zn7 119.6(3)
S18 Zn8 O26 Zn6 -39.6(2)
S21 Zn8 O26 Zn6 -159.53(17)
S24 Zn8 O26 Zn6 77.7(2)
Zn5 Zn8 O26 Zn6 -120.2(4)
S20 Zn7 O26 Zn5 81.1(2)
S15 Zn7 O26 Zn5 -40.4(2)
S23 Zn7 O26 Zn5 -162.29(16)
S20 Zn7 O26 Zn8 -36.6(2)
S15 Zn7 O26 Zn8 -158.06(15)
S23 Zn7 O26 Zn8 80.0(2)
S20 Zn7 O26 Zn6 -158.38(15)
S15 Zn7 O26 Zn6 80.1(2)
S23 Zn7 O26 Zn6 -41.8(2)
S17 Zn6 O26 Zn5 -38.3(2)
S22 Zn6 O26 Zn5 -156.54(17)
S14 Zn6 O26 Zn5 82.7(2)
S17 Zn6 O26 Zn8 80.6(2)
S22 Zn6 O26 Zn8 -37.6(3)
S14 Zn6 O26 Zn8 -158.31(18)
S17 Zn6 O26 Zn7 -159.35(15)
S22 Zn6 O26 Zn7 82.4(2)
S14 Zn6 O26 Zn7 -38.3(2)
Zn5 S13 C37 C38 97.1(6)
Rh5 S13 C37 C38 -20.8(6)
S13 C37 C38 N13 48.9(7)
Rh5 N13 C38 C37 -57.2(7)
Rh5 S14 C39 C40 -27.2(6)
Zn6 S14 C39 C40 90.0(6)
Rh5 N14 C40 C39 -51.1(7)
S14 C39 C40 N14 51.3(8)
Zn7 S15 C41 C42 156.7(5)
Rh5 S15 C41 C42 43.5(6)
Rh5 N15 C42 C41 42.0(9)
S15 C41 C42 N15 -58.3(8)
Rh6 S16 C43 C44 41.4(6)
Zn5 S16 C43 C44 155.4(6)
Rh6 N16 C44 C43 41.2(8)
S16 C43 C44 N16 -56.2(9)
Zn6 S17 C45 C46 88.5(6)
Rh6 S17 C45 C46 -27.3(7)
Rh6 N17 C46 C45 -51.7(9)
S17 C45 C46 N17 51.9(9)
Zn8 S18 C47 C48 96.8(6)
Rh6 S18 C47 C48 -22.7(6)
Rh6 N18 C48 C47 -54.9(7)
S18 C47 C48 N18 49.4(8)
Zn5 S19 C49 C50 153.7(5)
Rh7 S19 C49 C50 37.8(6)
Rh7 N19 C50 C49 48.6(7)
S19 C49 C50 N19 -57.5(7)
Zn7 S20 C51 C52 90.6(6)
Rh7 S20 C51 C52 -26.8(6)
Rh7 N20 C52 C51 -52.1(8)
S20 C51 C52 N20 51.8(8)
Rh7 S21 C53 C54 39.8(6)
Zn8 S21 C53 C54 153.7(5)
Rh7 N21 C54 C53 48.9(7)
S21 C53 C54 N21 -59.7(8)
Rh8 S22 C55 C56B 21(2)
Zn6 S22 C55 C56B 139(2)
Rh8 S22 C55 C56A -24.4(10)
Zn6 S22 C55 C56A 93.7(9)
C56B C55 C56A N22 -50(2)
S22 C55 C56A N22 49.0(14)
C56B N22 C56A C55 52.1(19)
Rh8 N22 C56A C55 -50.4(13)
C56A C55 C56B N22 59(3)
S22 C55 C56B N22 -40(4)
C56A N22 C56B C55 -56(2)
Rh8 N22 C56B C55 38(4)
Rh8 S23 C57 C58B -8.9(16)
Zn7 S23 C57 C58B 107.8(15)
Rh8 S23 C57 C58A 35.2(9)
Zn7 S23 C57 C58A 152.0(8)
C58B C57 C58A N23 52.8(18)
S23 C57 C58A N23 -51.1(12)
C58B N23 C58A C57 -47.9(17)
Rh8 N23 C58A C57 42.0(12)
C58A C57 C58B N23 -60.1(19)
S23 C57 C58B N23 34(3)
C58A N23 C58B C57 64(2)
Rh8 N23 C58B C57 -43(2)
Rh8 S24 C59 C60 38.0(6)
Zn8 S24 C59 C60 152.9(5)
Rh8 N24 C60 C59 49.5(8)
S24 C59 C60 N24 -58.9(8)
